data_7003310
loop_
_publ_author_name
'Ohta, Hidetoshi'
'Fujihara, Tetsuaki'
'Tsuji, Yasushi'

_publ_section_title
;
 N-Heterocyclic carbene ligands bearing hydrophilic and/or hydrophobic
 chains: Rh(i) and Pd(ii) complexes and their catalytic activity
;
_journal_issue 3
_journal_name_full 'Dalton Transactions'
_journal_page_first 379
_journal_paper_doi 10.1039/b715412g
_journal_year 2008
_chemical_formula_moiety 'C97 H172 Cl N2 O6 Rh '
_chemical_formula_sum 'C97 H172 Cl N2 O6 Rh'
_chemical_formula_weight 1600.79
_space_group_IT_number 2
_symmetry_cell_setting triclinic
_symmetry_Int_Tables_number 2
_symmetry_space_group_name_Hall '-P 1'
_symmetry_space_group_name_H-M 'P -1'
_cell_angle_alpha 84.3(9)
_cell_angle_beta 88.4(9)
_cell_angle_gamma 61.4(3)
_cell_formula_units_Z 2
_cell_length_a 10.179(10)
_cell_length_b 12.521(16)
_cell_length_c 41.57(16)
_cell_measurement_reflns_used 80
_cell_measurement_temperature 153.1
_cell_measurement_theta_max 29.6
_cell_measurement_theta_min 1.5
_cell_volume 4628(2)
_computing_cell_refinement CrystalClear
_computing_data_collection CrystalClear
_computing_data_reduction CrystalStructure
_computing_publication_material 'CrystalStructure 3.8'
_computing_structure_refinement CRYSTALS
_computing_structure_solution SIR2002
_diffrn_detector_area_resol_mean 14.63
_diffrn_measured_fraction_theta_full 0.844
_diffrn_measured_fraction_theta_max 0.844
_diffrn_measurement_device_type 'Rigaku Saturn'
_diffrn_measurement_method \w
_diffrn_radiation_type 'Mo K\a'
_diffrn_radiation_wavelength 0.71070
_diffrn_reflns_av_R_equivalents 0.077
_diffrn_reflns_limit_h_max 13
_diffrn_reflns_limit_h_min -13
_diffrn_reflns_limit_k_max 15
_diffrn_reflns_limit_k_min -17
_diffrn_reflns_limit_l_max 56
_diffrn_reflns_limit_l_min -55
_diffrn_reflns_number 42288
_diffrn_reflns_theta_full 29.53
_diffrn_reflns_theta_max 29.53
_exptl_absorpt_coefficient_mu 0.264
_exptl_absorpt_correction_T_max 0.995
_exptl_absorpt_correction_T_min 0.680
_exptl_absorpt_correction_type multi-scan
_exptl_absorpt_process_details 'Jacobson, R. (1998) Private communication'
_exptl_crystal_colour yellow
_exptl_crystal_density_diffrn 1.148
_exptl_crystal_density_method 'not measured'
_exptl_crystal_description plate
_exptl_crystal_F_000 1756.00
_exptl_crystal_size_max 0.67
_exptl_crystal_size_mid 0.17
_exptl_crystal_size_min 0.02
_refine_diff_density_max 1.23
_refine_diff_density_min -0.63
_refine_ls_extinction_method none
_refine_ls_goodness_of_fit_ref 0.939
_refine_ls_hydrogen_treatment refall
_refine_ls_number_parameters 1136
_refine_ls_number_reflns 8854
_refine_ls_R_factor_gt 0.0645
_refine_ls_shift/su_max 0.0000
_refine_ls_structure_factor_coef Fsqd
_refine_ls_weighting_details 'w = 1/[0.0010Fo^2^ + 1.5000\s(Fo^2^) + 0.5000]/(4Fo^2^)'
_refine_ls_weighting_scheme calc
_refine_ls_wR_factor_ref 0.1684
_reflns_number_gt 8854
_reflns_number_total 21826
_reflns_threshold_expression F^2^>2.0\s(F^2^)
_cod_data_source_file b715412g.txt
_cod_data_source_block 5c
_cod_original_cell_volume 4629(19)
_cod_original_formula_sum 'C97 H172 Cl N2 O6 Rh '
_cod_database_code 7003310

loop_
_symmetry_equiv_pos_site_id
_symmetry_equiv_pos_as_xyz
1 +X,+Y,+Z
2 -X,-Y,-Z

loop_
_atom_site_label
_atom_site_type_symbol
_atom_site_fract_x
_atom_site_fract_y
_atom_site_fract_z
_atom_site_U_iso_or_equiv
_atom_site_adp_type
_atom_site_occupancy
_atom_site_symmetry_multiplicity
_atom_site_calc_flag
_atom_site_refinement_flags
_atom_site_disorder_assembly
_atom_site_disorder_group
Rh(1) Rh 0.42842(7) 0.31672(5) 0.972490(10) 0.02872(17) Uani 1.00 1 d . . .
Cl(1) Cl 0.24968(19) 0.47872(15) 0.93570(4) 0.0268(4) Uani 1.00 1 d . . .
O(1) O 0.5212(5) 0.3383(4) 1.12969(11) 0.0376(15) Uani 1.00 1 d . . .
O(2) O 0.5926(5) 0.1043(4) 1.13873(11) 0.0334(14) Uani 1.00 1 d . . .
O(3) O 0.4751(5) 0.0065(4) 1.09931(11) 0.0338(14) Uani 1.00 1 d . . .
O(4) O -0.0617(5) 0.4029(4) 0.86070(11) 0.0318(14) Uani 1.00 1 d . . .
O(5) O -0.1216(5) 0.2263(4) 0.84813(11) 0.0300(14) Uani 1.00 1 d . . .
O(6) O 0.0089(5) 0.0057(4) 0.88231(11) 0.0307(14) Uani 1.00 1 d . . .
N(1) N 0.1605(6) 0.3403(5) 1.01401(13) 0.0266(16) Uani 1.00 1 d . . .
N(2) N 0.2093(6) 0.2185(5) 0.97741(13) 0.0277(16) Uani 1.00 1 d . . .
C(1) C 0.2598(7) 0.2874(6) 0.99019(16) 0.026(2) Uani 1.00 1 d . . .
C(2) C 0.0532(7) 0.3028(6) 1.01601(17) 0.031(2) Uani 1.00 1 d . . .
C(3) C 0.0824(8) 0.2282(6) 0.99294(17) 0.033(2) Uani 1.00 1 d . . .
C(4) C 0.1803(8) 0.4085(6) 1.03831(16) 0.035(2) Uani 1.00 1 d . . .
C(5) C 0.2853(7) 0.3259(6) 1.06561(16) 0.029(2) Uani 1.00 1 d . . .
C(6) C 0.3488(8) 0.3741(6) 1.08537(16) 0.031(2) Uani 1.00 1 d . . .
C(7) C 0.4506(8) 0.3018(6) 1.10935(16) 0.028(2) Uani 1.00 1 d . . .
C(8) C 0.4898(8) 0.1785(6) 1.11461(16) 0.030(2) Uani 1.00 1 d . . .
C(9) C 0.4257(8) 0.1313(6) 1.09504(17) 0.030(2) Uani 1.00 1 d . . .
C(10) C 0.3248(8) 0.2032(6) 1.07065(16) 0.031(2) Uani 1.00 1 d . . .
C(11) C 0.4646(9) 0.4661(6) 1.13212(18) 0.041(2) Uani 1.00 1 d . . .
C(12) C 0.5470(8) 0.4795(6) 1.16001(17) 0.036(2) Uani 1.00 1 d . . .
C(13) C 0.5456(8) 0.4055(6) 1.19081(17) 0.033(2) Uani 1.00 1 d . . .
C(14) C 0.6160(8) 0.4224(6) 1.22039(16) 0.033(2) Uani 1.00 1 d . . .
C(15) C 0.6268(8) 0.3348(6) 1.24891(17) 0.035(2) Uani 1.00 1 d . . .
C(16) C 0.6898(8) 0.3499(6) 1.27983(16) 0.033(2) Uani 1.00 1 d . . .
C(17) C 0.7011(8) 0.2565(6) 1.30774(17) 0.038(2) Uani 1.00 1 d . . .
C(18) C 0.7578(8) 0.2723(6) 1.33969(17) 0.037(2) Uani 1.00 1 d . . .
C(19) C 0.7667(8) 0.1797(7) 1.36718(17) 0.039(2) Uani 1.00 1 d . . .
C(20) C 0.8237(9) 0.1949(7) 1.39936(18) 0.044(2) Uani 1.00 1 d . . .
C(21) C 0.8287(9) 0.1038(7) 1.42662(18) 0.048(2) Uani 1.00 1 d . . .
C(22) C 0.8856(12) 0.1184(10) 1.4585(2) 0.080(4) Uani 1.00 1 d . . .
C(23) C 0.5268(8) 0.1200(6) 1.17011(16) 0.035(2) Uani 1.00 1 d . . .
C(24) C 0.6474(8) 0.0429(6) 1.19497(16) 0.033(2) Uani 1.00 1 d . . .
C(25) C 0.5869(7) 0.0514(6) 1.22873(16) 0.031(2) Uani 1.00 1 d . . .
C(26) C 0.7064(8) -0.0248(6) 1.25459(16) 0.034(2) Uani 1.00 1 d . . .
C(27) C 0.6459(8) -0.0187(6) 1.28864(16) 0.032(2) Uani 1.00 1 d . . .
C(28) C 0.7669(7) -0.0955(6) 1.31416(15) 0.029(2) Uani 1.00 1 d . . .
C(29) C 0.7096(8) -0.0923(6) 1.34811(16) 0.033(2) Uani 1.00 1 d . . .
C(30) C 0.8318(8) -0.1694(6) 1.37330(16) 0.036(2) Uani 1.00 1 d . . .
C(31) C 0.7768(9) -0.1656(7) 1.40765(17) 0.041(2) Uani 1.00 1 d . . .
C(32) C 0.8985(8) -0.2391(7) 1.43303(16) 0.037(2) Uani 1.00 1 d . . .
C(33) C 0.8476(9) -0.2261(8) 1.46739(18) 0.051(2) Uani 1.00 1 d . . .
C(34) C 0.9694(10) -0.3035(9) 1.49170(19) 0.076(3) Uani 1.00 1 d . . .
C(35) C 0.3755(8) -0.0265(6) 1.11748(17) 0.034(2) Uani 1.00 1 d . . .
C(36) C 0.4582(8) -0.1647(6) 1.12384(18) 0.038(2) Uani 1.00 1 d . . .
C(37) C 0.5843(8) -0.2171(6) 1.14980(17) 0.037(2) Uani 1.00 1 d . . .
C(38) C 0.5279(9) -0.2033(6) 1.18429(17) 0.039(2) Uani 1.00 1 d . . .
C(39) C 0.6489(8) -0.2753(6) 1.21008(17) 0.039(2) Uani 1.00 1 d . . .
C(40) C 0.5930(8) -0.2685(6) 1.24426(16) 0.033(2) Uani 1.00 1 d . . .
C(41) C 0.7146(8) -0.3473(6) 1.26945(16) 0.038(2) Uani 1.00 1 d . . .
C(42) C 0.6552(8) -0.3402(6) 1.30338(17) 0.036(2) Uani 1.00 1 d . . .
C(43) C 0.7764(8) -0.4205(6) 1.32883(18) 0.039(2) Uani 1.00 1 d . . .
C(44) C 0.7217(8) -0.4159(6) 1.36301(17) 0.038(2) Uani 1.00 1 d . . .
C(45) C 0.8416(9) -0.4965(7) 1.38808(18) 0.048(2) Uani 1.00 1 d . . .
C(46) C 0.7891(10) -0.4918(8) 1.4222(2) 0.060(3) Uani 1.00 1 d . . .
C(47) C 0.2776(8) 0.1421(6) 0.95105(16) 0.035(2) Uani 1.00 1 d . . .
C(48) C 0.1697(8) 0.1640(6) 0.92393(16) 0.030(2) Uani 1.00 1 d . . .
C(49) C 0.1022(8) 0.2773(6) 0.90599(16) 0.030(2) Uani 1.00 1 d . . .
C(50) C 0.0083(8) 0.2962(6) 0.88056(16) 0.027(2) Uani 1.00 1 d . . .
C(51) C -0.0233(8) 0.2028(6) 0.87338(16) 0.028(2) Uani 1.00 1 d . . .
C(52) C 0.0479(8) 0.0893(6) 0.89143(16) 0.028(2) Uani 1.00 1 d . . .
C(53) C 0.1415(8) 0.0700(6) 0.91703(16) 0.031(2) Uani 1.00 1 d . . .
C(54) C -0.0285(8) 0.4993(6) 0.86541(17) 0.030(2) Uani 1.00 1 d . . .
C(55) C -0.1160(8) 0.5999(6) 0.83963(17) 0.034(2) Uani 1.00 1 d . . .
C(56) C -0.0635(8) 0.5710(6) 0.80550(17) 0.035(2) Uani 1.00 1 d . . .
C(57) C -0.1723(8) 0.6602(6) 0.77975(17) 0.036(2) Uani 1.00 1 d . . .
C(58) C -0.1195(8) 0.6400(6) 0.74558(16) 0.034(2) Uani 1.00 1 d . . .
C(59) C -0.2358(8) 0.7242(6) 0.72026(17) 0.036(2) Uani 1.00 1 d . . .
C(60) C -0.1803(8) 0.7100(7) 0.68567(17) 0.040(2) Uani 1.00 1 d . . .
C(61) C -0.2966(8) 0.7947(7) 0.66022(17) 0.041(2) Uani 1.00 1 d . . .
C(62) C -0.2387(8) 0.7827(7) 0.62609(17) 0.040(2) Uani 1.00 1 d . . .
C(63) C -0.3560(9) 0.8678(7) 0.60032(17) 0.043(2) Uani 1.00 1 d . . .
C(64) C -0.2940(9) 0.8579(7) 0.56688(18) 0.051(2) Uani 1.00 1 d . . .
C(65) C -0.4100(11) 0.9418(8) 0.5409(2) 0.070(3) Uani 1.00 1 d . . .
C(66) C -0.0578(8) 0.2183(6) 0.81664(16) 0.032(2) Uani 1.00 1 d . . .
C(67) C -0.1773(8) 0.2985(6) 0.79151(16) 0.033(2) Uani 1.00 1 d . . .
C(68) C -0.1181(8) 0.2942(6) 0.75775(16) 0.033(2) Uani 1.00 1 d . . .
C(69) C -0.2377(7) 0.3765(6) 0.73271(16) 0.031(2) Uani 1.00 1 d . . .
C(70) C -0.1808(8) 0.3714(6) 0.69881(16) 0.035(2) Uani 1.00 1 d . . .
C(71) C -0.2989(8) 0.4535(6) 0.67388(16) 0.035(2) Uani 1.00 1 d . . .
C(72) C -0.2427(8) 0.4470(6) 0.63989(16) 0.037(2) Uani 1.00 1 d . . .
C(73) C -0.3607(8) 0.5286(7) 0.61452(16) 0.038(2) Uani 1.00 1 d . . .
C(74) C -0.3062(8) 0.5237(7) 0.58008(17) 0.040(2) Uani 1.00 1 d . . .
C(75) C -0.4264(9) 0.6043(8) 0.55479(17) 0.049(2) Uani 1.00 1 d . . .
C(76) C -0.3717(10) 0.6001(8) 0.52077(18) 0.062(3) Uani 1.00 1 d . . .
C(77) C -0.4950(10) 0.6819(10) 0.49570(19) 0.080(3) Uani 1.00 1 d . . .
C(78) C 0.0912(8) -0.1169(6) 0.89758(17) 0.034(2) Uani 1.00 1 d . . .
C(79) C 0.0508(8) -0.1990(6) 0.88121(17) 0.034(2) Uani 1.00 1 d . . .
C(80) C 0.0769(8) -0.2005(6) 0.84488(17) 0.036(2) Uani 1.00 1 d . . .
C(81) C -0.0541(8) -0.1058(6) 0.82351(16) 0.032(2) Uani 1.00 1 d . . .
C(82) C -0.0180(8) -0.1098(7) 0.78806(17) 0.039(2) Uani 1.00 1 d . . .
C(83) C -0.1459(8) -0.0221(6) 0.76453(16) 0.035(2) Uani 1.00 1 d . . .
C(84) C -0.1026(8) -0.0276(7) 0.72947(17) 0.039(2) Uani 1.00 1 d . . .
C(85) C -0.2226(8) 0.0564(6) 0.70504(17) 0.038(2) Uani 1.00 1 d . . .
C(86) C -0.1685(8) 0.0475(7) 0.67076(17) 0.037(2) Uani 1.00 1 d . . .
C(87) C -0.2859(8) 0.1300(7) 0.64515(17) 0.040(2) Uani 1.00 1 d . . .
C(88) C -0.2242(8) 0.1190(7) 0.61138(17) 0.043(2) Uani 1.00 1 d . . .
C(89) C -0.3392(10) 0.2011(8) 0.5854(2) 0.063(3) Uani 1.00 1 d . . .
C(90) C 0.5902(9) 0.3831(7) 0.96200(18) 0.039(2) Uani 1.00 1 d . . .
C(91) C 0.6165(8) 0.2953(6) 0.94174(18) 0.036(2) Uani 1.00 1 d . . .
C(92) C 0.7491(8) 0.1657(6) 0.94651(19) 0.037(2) Uani 1.00 1 d . . .
C(93) C 0.7028(8) 0.0772(6) 0.96509(18) 0.037(2) Uani 1.00 1 d . . .
C(94) C 0.5855(8) 0.1371(6) 0.98989(17) 0.036(2) Uani 1.00 1 d . . .
C(95) C 0.5827(8) 0.2156(7) 1.01125(17) 0.038(2) Uani 1.00 1 d . . .
C(96) C 0.7078(8) 0.2496(7) 1.01470(18) 0.041(2) Uani 1.00 1 d . . .
C(97) C 0.6818(8) 0.3622(6) 0.99181(18) 0.040(2) Uani 1.00 1 d . . .
H(1) H -0.0264 0.3260 1.0308 0.037 Uiso 1.00 1 c R . .
H(2) H 0.0269 0.1885 0.9880 0.039 Uiso 1.00 1 c R . .
H(3) H 0.2195 0.4583 1.0282 0.044 Uiso 1.00 1 c R . .
H(4) H 0.0855 0.4587 1.0470 0.044 Uiso 1.00 1 c R . .
H(5) H 0.3203 0.4586 1.0822 0.038 Uiso 1.00 1 c R . .
H(6) H 0.2827 0.1694 1.0573 0.040 Uiso 1.00 1 c R . .
H(7) H 0.4824 0.5030 1.1126 0.050 Uiso 1.00 1 c R . .
H(8) H 0.3602 0.5037 1.1358 0.050 Uiso 1.00 1 c R . .
H(9) H 0.6478 0.4543 1.1543 0.044 Uiso 1.00 1 c R . .
H(10) H 0.4995 0.5632 1.1639 0.044 Uiso 1.00 1 c R . .
H(11) H 0.4446 0.4269 1.1955 0.039 Uiso 1.00 1 c R . .
H(12) H 0.5988 0.3217 1.1871 0.039 Uiso 1.00 1 c R . .
H(13) H 0.7135 0.4100 1.2152 0.041 Uiso 1.00 1 c R . .
H(14) H 0.5563 0.5034 1.2260 0.041 Uiso 1.00 1 c R . .
H(15) H 0.5295 0.3448 1.2530 0.045 Uiso 1.00 1 c R . .
H(16) H 0.6902 0.2544 1.2433 0.045 Uiso 1.00 1 c R . .
H(17) H 0.7867 0.3410 1.2759 0.043 Uiso 1.00 1 c R . .
H(18) H 0.6258 0.4295 1.2859 0.043 Uiso 1.00 1 c R . .
H(19) H 0.6046 0.2636 1.3110 0.046 Uiso 1.00 1 c R . .
H(20) H 0.7678 0.1772 1.3018 0.046 Uiso 1.00 1 c R . .
H(21) H 0.8549 0.2639 1.3366 0.044 Uiso 1.00 1 c R . .
H(22) H 0.6920 0.3519 1.3456 0.044 Uiso 1.00 1 c R . .
H(23) H 0.6697 0.1877 1.3701 0.047 Uiso 1.00 1 c R . .
H(24) H 0.8333 0.1003 1.3613 0.047 Uiso 1.00 1 c R . .
H(25) H 0.9214 0.1857 1.3966 0.054 Uiso 1.00 1 c R . .
H(26) H 0.7581 0.2747 1.4051 0.054 Uiso 1.00 1 c R . .
H(27) H 0.7309 0.1134 1.4296 0.056 Uiso 1.00 1 c R . .
H(28) H 0.8938 0.0238 1.4209 0.056 Uiso 1.00 1 c R . .
H(29) H 0.9914 0.0699 1.4601 0.103 Uiso 1.00 1 c R . .
H(30) H 0.8415 0.0931 1.4760 0.102 Uiso 1.00 1 c R . .
H(31) H 0.8591 0.2019 1.4592 0.102 Uiso 1.00 1 c R . .
H(32) H 0.4829 0.2035 1.1741 0.041 Uiso 1.00 1 c R . .
H(33) H 0.4522 0.0949 1.1710 0.041 Uiso 1.00 1 c R . .
H(34) H 0.6926 -0.0398 1.1903 0.040 Uiso 1.00 1 c R . .
H(35) H 0.7205 0.0698 1.1941 0.040 Uiso 1.00 1 c R . .
H(36) H 0.5406 0.1344 1.2332 0.037 Uiso 1.00 1 c R . .
H(37) H 0.5147 0.0237 1.2296 0.037 Uiso 1.00 1 c R . .
H(38) H 0.7542 -0.1075 1.2498 0.041 Uiso 1.00 1 c R . .
H(39) H 0.7776 0.0041 1.2540 0.041 Uiso 1.00 1 c R . .
H(40) H 0.5979 0.0640 1.2934 0.040 Uiso 1.00 1 c R . .
H(41) H 0.5750 -0.0478 1.2893 0.040 Uiso 1.00 1 c R . .
H(42) H 0.8155 -0.1779 1.3092 0.035 Uiso 1.00 1 c R . .
H(43) H 0.8371 -0.0657 1.3136 0.035 Uiso 1.00 1 c R . .
H(44) H 0.6619 -0.0101 1.3533 0.042 Uiso 1.00 1 c R . .
H(45) H 0.6389 -0.1216 1.3488 0.042 Uiso 1.00 1 c R . .
H(46) H 0.8780 -0.2517 1.3683 0.042 Uiso 1.00 1 c R . .
H(47) H 0.9035 -0.1411 1.3722 0.042 Uiso 1.00 1 c R . .
H(48) H 0.7279 -0.0829 1.4124 0.051 Uiso 1.00 1 c R . .
H(49) H 0.7073 -0.1962 1.4089 0.050 Uiso 1.00 1 c R . .
H(50) H 0.9406 -0.3229 1.4295 0.046 Uiso 1.00 1 c R . .
H(51) H 0.9730 -0.2141 1.4303 0.046 Uiso 1.00 1 c R . .
H(52) H 0.8085 -0.1429 1.4712 0.057 Uiso 1.00 1 c R . .
H(53) H 0.7709 -0.2487 1.4700 0.057 Uiso 1.00 1 c R . .
H(54) H 0.9734 -0.3809 1.4962 0.084 Uiso 1.00 1 c R . .
H(55) H 0.9497 -0.2642 1.5110 0.084 Uiso 1.00 1 c R . .
H(56) H 1.0624 -0.3143 1.4834 0.084 Uiso 1.00 1 c R . .
H(57) H 0.3535 0.0094 1.1374 0.045 Uiso 1.00 1 c R . .
H(58) H 0.2851 -0.0003 1.1056 0.045 Uiso 1.00 1 c R . .
H(59) H 0.3870 -0.1907 1.1303 0.050 Uiso 1.00 1 c R . .
H(60) H 0.5017 -0.1973 1.1042 0.050 Uiso 1.00 1 c R . .
H(61) H 0.6459 -0.3016 1.1477 0.045 Uiso 1.00 1 c R . .
H(62) H 0.6420 -0.1759 1.1462 0.045 Uiso 1.00 1 c R . .
H(63) H 0.4831 -0.1193 1.1877 0.050 Uiso 1.00 1 c R . .
H(64) H 0.4548 -0.2301 1.1866 0.050 Uiso 1.00 1 c R . .
H(65) H 0.6980 -0.3586 1.2058 0.047 Uiso 1.00 1 c R . .
H(66) H 0.7185 -0.2448 1.2087 0.047 Uiso 1.00 1 c R . .
H(67) H 0.5495 -0.1860 1.2491 0.039 Uiso 1.00 1 c R . .
H(68) H 0.5190 -0.2944 1.2454 0.039 Uiso 1.00 1 c R . .
H(69) H 0.7591 -0.4297 1.2645 0.045 Uiso 1.00 1 c R . .
H(70) H 0.7881 -0.3208 1.2686 0.045 Uiso 1.00 1 c R . .
H(71) H 0.6124 -0.2579 1.3084 0.042 Uiso 1.00 1 c R . .
H(72) H 0.5804 -0.3650 1.3041 0.042 Uiso 1.00 1 c R . .
H(73) H 0.8190 -0.5026 1.3237 0.047 Uiso 1.00 1 c R . .
H(74) H 0.8511 -0.3955 1.3280 0.047 Uiso 1.00 1 c R . .
H(75) H 0.6794 -0.3339 1.3682 0.045 Uiso 1.00 1 c R . .
H(76) H 0.6466 -0.4406 1.3639 0.045 Uiso 1.00 1 c R . .
H(77) H 0.8835 -0.5784 1.3829 0.057 Uiso 1.00 1 c R . .
H(78) H 0.9168 -0.4719 1.3871 0.057 Uiso 1.00 1 c R . .
H(79) H 0.7970 -0.4293 1.4318 0.072 Uiso 1.00 1 c R . .
H(80) H 0.8486 -0.5682 1.4343 0.072 Uiso 1.00 1 c R . .
H(81) H 0.6877 -0.4748 1.4220 0.072 Uiso 1.00 1 c R . .
H(82) H 0.3544 0.1585 0.9425 0.040 Uiso 1.00 1 c R . .
H(83) H 0.3202 0.0588 0.9595 0.040 Uiso 1.00 1 c R . .
H(84) H 0.1198 0.3413 0.9114 0.037 Uiso 1.00 1 c R . .
H(85) H 0.1863 -0.0063 0.9299 0.036 Uiso 1.00 1 c R . .
H(86) H -0.0586 0.5264 0.8862 0.036 Uiso 1.00 1 c R . .
H(87) H 0.0756 0.4720 0.8633 0.036 Uiso 1.00 1 c R . .
H(88) H -0.2177 0.6176 0.8406 0.041 Uiso 1.00 1 c R . .
H(89) H -0.1085 0.6699 0.8440 0.041 Uiso 1.00 1 c R . .
H(90) H 0.0288 0.5723 0.8029 0.039 Uiso 1.00 1 c R . .
H(91) H -0.0487 0.4917 0.8028 0.039 Uiso 1.00 1 c R . .
H(92) H -0.2621 0.6545 0.7816 0.043 Uiso 1.00 1 c R . .
H(93) H -0.1924 0.7401 0.7836 0.043 Uiso 1.00 1 c R . .
H(94) H -0.0339 0.6515 0.7432 0.041 Uiso 1.00 1 c R . .
H(95) H -0.0928 0.5583 0.7421 0.041 Uiso 1.00 1 c R . .
H(96) H -0.3187 0.7090 0.7219 0.044 Uiso 1.00 1 c R . .
H(97) H -0.2669 0.8058 0.7246 0.043 Uiso 1.00 1 c R . .
H(98) H -0.0980 0.7260 0.6840 0.048 Uiso 1.00 1 c R . .
H(99) H -0.1483 0.6281 0.6814 0.048 Uiso 1.00 1 c R . .
H(100) H -0.3775 0.7768 0.6613 0.049 Uiso 1.00 1 c R . .
H(101) H -0.3313 0.8766 0.6649 0.049 Uiso 1.00 1 c R . .
H(102) H -0.1577 0.8004 0.6251 0.048 Uiso 1.00 1 c R . .
H(103) H -0.2041 0.7008 0.6214 0.048 Uiso 1.00 1 c R . .
H(104) H -0.4355 0.8482 0.6007 0.052 Uiso 1.00 1 c R . .
H(105) H -0.3934 0.9496 0.6053 0.052 Uiso 1.00 1 c R . .
H(106) H -0.2152 0.8781 0.5665 0.060 Uiso 1.00 1 c R . .
H(107) H -0.2557 0.7758 0.5620 0.059 Uiso 1.00 1 c R . .
H(108) H -0.4574 0.9000 0.5329 0.078 Uiso 1.00 1 c R . .
H(109) H -0.3619 0.9643 0.5237 0.078 Uiso 1.00 1 c R . .
H(110) H -0.4828 1.0131 0.5498 0.078 Uiso 1.00 1 c R . .
H(111) H 0.0156 0.2447 0.8168 0.038 Uiso 1.00 1 c R . .
H(112) H -0.0122 0.1361 0.8115 0.038 Uiso 1.00 1 c R . .
H(113) H -0.2512 0.2725 0.7920 0.038 Uiso 1.00 1 c R . .
H(114) H -0.2214 0.3805 0.7968 0.038 Uiso 1.00 1 c R . .
H(115) H -0.0424 0.3181 0.7574 0.038 Uiso 1.00 1 c R . .
H(116) H -0.0763 0.2126 0.7523 0.038 Uiso 1.00 1 c R . .
H(117) H -0.3141 0.3534 0.7334 0.037 Uiso 1.00 1 c R . .
H(118) H -0.2782 0.4582 0.7380 0.037 Uiso 1.00 1 c R . .
H(119) H -0.1040 0.3941 0.6982 0.041 Uiso 1.00 1 c R . .
H(120) H -0.1406 0.2897 0.6935 0.041 Uiso 1.00 1 c R . .
H(121) H -0.3763 0.4315 0.6747 0.039 Uiso 1.00 1 c R . .
H(122) H -0.3382 0.5353 0.6791 0.039 Uiso 1.00 1 c R . .
H(123) H -0.1662 0.4701 0.6390 0.042 Uiso 1.00 1 c R . .
H(124) H -0.2023 0.3650 0.6348 0.042 Uiso 1.00 1 c R . .
H(125) H -0.4369 0.5052 0.6154 0.044 Uiso 1.00 1 c R . .
H(126) H -0.4015 0.6105 0.6197 0.044 Uiso 1.00 1 c R . .
H(127) H -0.2312 0.5485 0.5791 0.046 Uiso 1.00 1 c R . .
H(128) H -0.2639 0.4416 0.5750 0.046 Uiso 1.00 1 c R . .
H(129) H -0.5016 0.5797 0.5558 0.058 Uiso 1.00 1 c R . .
H(130) H -0.4683 0.6864 0.5598 0.058 Uiso 1.00 1 c R . .
H(131) H -0.2968 0.6250 0.5196 0.069 Uiso 1.00 1 c R . .
H(132) H -0.3296 0.5180 0.5157 0.069 Uiso 1.00 1 c R . .
H(133) H -0.5393 0.6370 0.4882 0.091 Uiso 1.00 1 c R . .
H(134) H -0.4529 0.7084 0.4780 0.091 Uiso 1.00 1 c R . .
H(135) H -0.5691 0.7509 0.5053 0.091 Uiso 1.00 1 c R . .
H(136) H 0.1955 -0.1442 0.8958 0.039 Uiso 1.00 1 c R . .
H(137) H 0.0665 -0.1183 0.9198 0.038 Uiso 1.00 1 c R . .
H(138) H 0.1093 -0.2799 0.8911 0.039 Uiso 1.00 1 c R . .
H(139) H -0.0522 -0.1735 0.8846 0.039 Uiso 1.00 1 c R . .
H(140) H 0.1599 -0.1867 0.8405 0.044 Uiso 1.00 1 c R . .
H(141) H 0.0998 -0.2791 0.8392 0.044 Uiso 1.00 1 c R . .
H(142) H -0.1365 -0.1211 0.8270 0.040 Uiso 1.00 1 c R . .
H(143) H -0.0802 -0.0269 0.8295 0.040 Uiso 1.00 1 c R . .
H(144) H 0.0621 -0.0913 0.7849 0.050 Uiso 1.00 1 c R . .
H(145) H 0.0134 -0.1904 0.7828 0.050 Uiso 1.00 1 c R . .
H(146) H -0.2256 -0.0411 0.7672 0.043 Uiso 1.00 1 c R . .
H(147) H -0.1788 0.0589 0.7698 0.043 Uiso 1.00 1 c R . .
H(148) H -0.0222 -0.0093 0.7272 0.047 Uiso 1.00 1 c R . .
H(149) H -0.0695 -0.1090 0.7246 0.047 Uiso 1.00 1 c R . .
H(150) H -0.3022 0.0369 0.7065 0.046 Uiso 1.00 1 c R . .
H(151) H -0.2583 0.1381 0.7100 0.046 Uiso 1.00 1 c R . .
H(152) H -0.0886 0.0665 0.6695 0.045 Uiso 1.00 1 c R . .
H(153) H -0.1328 -0.0345 0.6661 0.045 Uiso 1.00 1 c R . .
H(154) H -0.3651 0.1101 0.6458 0.047 Uiso 1.00 1 c R . .
H(155) H -0.3236 0.2122 0.6498 0.047 Uiso 1.00 1 c R . .
H(156) H -0.1442 0.1379 0.6109 0.051 Uiso 1.00 1 c R . .
H(157) H -0.1877 0.0370 0.6067 0.051 Uiso 1.00 1 c R . .
H(158) H -0.3882 0.1603 0.5775 0.074 Uiso 1.00 1 c R . .
H(159) H -0.2903 0.2223 0.5681 0.074 Uiso 1.00 1 c R . .
H(160) H -0.4107 0.2730 0.5943 0.074 Uiso 1.00 1 c R . .
H(161) H 0.5480 0.4639 0.9516 0.049 Uiso 1.00 1 c R . .
H(162) H 0.5888 0.3264 0.9198 0.047 Uiso 1.00 1 c R . .
H(163) H 0.7841 0.1383 0.9259 0.045 Uiso 1.00 1 c R . .
H(164) H 0.8269 0.1673 0.9582 0.045 Uiso 1.00 1 c R . .
H(165) H 0.6646 0.0458 0.9501 0.045 Uiso 1.00 1 c R . .
H(166) H 0.7887 0.0120 0.9760 0.045 Uiso 1.00 1 c R . .
H(167) H 0.5405 0.0890 0.9981 0.045 Uiso 1.00 1 c R . .
H(168) H 0.5362 0.2107 1.0311 0.043 Uiso 1.00 1 c R . .
H(169) H 0.7116 0.2661 1.0364 0.053 Uiso 1.00 1 c R . .
H(170) H 0.8003 0.1824 1.0098 0.053 Uiso 1.00 1 c R . .
H(171) H 0.7766 0.3533 0.9855 0.048 Uiso 1.00 1 c R . .
H(172) H 0.6312 0.4322 1.0034 0.048 Uiso 1.00 1 c R . .

loop_
_atom_site_aniso_label
_atom_site_aniso_U_11
_atom_site_aniso_U_22
_atom_site_aniso_U_33
_atom_site_aniso_U_12
_atom_site_aniso_U_13
_atom_site_aniso_U_23
Rh(1) 0.0277(3) 0.0271(3) 0.0336(3) -0.0157(2) -0.0017(2) 0.0021(2)
Cl(1) 0.0279(10) 0.0204(9) 0.0302(9) -0.0109(8) -0.0049(7) 0.0030(7)
O(1) 0.045(3) 0.024(2) 0.043(3) -0.016(2) -0.011(2) -0.002(2)
O(2) 0.036(3) 0.026(2) 0.030(2) -0.008(2) 0.000(2) -0.000(2)
O(3) 0.039(3) 0.021(2) 0.041(2) -0.015(2) 0.008(2) -0.002(2)
O(4) 0.035(3) 0.025(2) 0.036(2) -0.016(2) -0.008(2) 0.007(2)
O(5) 0.029(2) 0.033(2) 0.027(2) -0.014(2) -0.003(2) -0.000(2)
O(6) 0.032(3) 0.026(2) 0.035(2) -0.015(2) -0.006(2) 0.002(2)
N(1) 0.021(3) 0.028(3) 0.031(3) -0.012(2) -0.003(2) -0.001(2)
N(2) 0.019(3) 0.029(3) 0.033(3) -0.010(2) -0.002(2) 0.000(2)
C(1) 0.024(4) 0.021(3) 0.030(3) -0.009(3) 0.003(3) 0.001(3)
C(2) 0.016(4) 0.040(4) 0.037(4) -0.014(3) 0.003(3) 0.002(3)
C(3) 0.028(4) 0.037(4) 0.034(4) -0.016(3) 0.001(3) 0.002(3)
C(4) 0.045(5) 0.032(4) 0.032(4) -0.023(4) -0.000(3) -0.000(3)
C(5) 0.022(4) 0.034(4) 0.032(4) -0.013(3) 0.005(3) -0.006(3)
C(6) 0.046(5) 0.023(4) 0.027(3) -0.019(3) 0.004(3) 0.001(3)
C(7) 0.028(4) 0.035(4) 0.023(3) -0.018(3) 0.004(3) -0.005(3)
C(8) 0.030(4) 0.027(4) 0.028(4) -0.011(3) 0.003(3) 0.003(3)
C(9) 0.028(4) 0.023(3) 0.036(4) -0.011(3) 0.008(3) -0.004(3)
C(10) 0.035(4) 0.032(4) 0.032(4) -0.022(3) 0.005(3) -0.004(3)
C(11) 0.055(5) 0.028(4) 0.042(4) -0.023(4) -0.008(4) 0.004(3)
C(12) 0.034(4) 0.030(4) 0.046(4) -0.016(3) -0.001(3) -0.009(3)
C(13) 0.030(4) 0.022(4) 0.045(4) -0.010(3) -0.001(3) -0.004(3)
C(14) 0.033(4) 0.027(4) 0.042(4) -0.017(3) 0.003(3) -0.009(3)
C(15) 0.032(4) 0.039(4) 0.041(4) -0.022(4) 0.005(3) -0.008(3)
C(16) 0.031(4) 0.034(4) 0.041(4) -0.021(3) 0.003(3) -0.005(3)
C(17) 0.034(4) 0.034(4) 0.046(4) -0.016(4) 0.006(3) -0.004(3)
C(18) 0.035(4) 0.031(4) 0.044(4) -0.015(4) 0.007(3) -0.010(3)
C(19) 0.034(4) 0.044(5) 0.040(4) -0.022(4) 0.003(3) -0.000(3)
C(20) 0.042(5) 0.043(5) 0.049(5) -0.022(4) -0.001(4) -0.003(3)
C(21) 0.046(5) 0.052(5) 0.043(4) -0.023(4) 0.001(4) 0.004(4)
C(22) 0.094(8) 0.117(9) 0.045(5) -0.066(8) -0.020(5) 0.013(5)
C(23) 0.035(4) 0.027(4) 0.039(4) -0.013(3) -0.007(3) 0.001(3)
C(24) 0.035(4) 0.026(4) 0.039(4) -0.017(3) 0.003(3) -0.002(3)
C(25) 0.024(4) 0.031(4) 0.038(4) -0.013(3) -0.003(3) 0.002(3)
C(26) 0.032(4) 0.034(4) 0.036(4) -0.016(3) -0.002(3) 0.004(3)
C(27) 0.031(4) 0.030(4) 0.039(4) -0.018(3) -0.004(3) 0.001(3)
C(28) 0.028(4) 0.031(4) 0.028(3) -0.014(3) 0.000(3) -0.001(3)
C(29) 0.033(4) 0.036(4) 0.037(4) -0.022(3) -0.002(3) -0.003(3)
C(30) 0.038(4) 0.038(4) 0.029(4) -0.016(4) -0.005(3) 0.000(3)
C(31) 0.047(5) 0.039(4) 0.041(4) -0.022(4) -0.005(3) -0.003(3)
C(32) 0.044(5) 0.044(4) 0.027(4) -0.024(4) -0.000(3) -0.003(3)
C(33) 0.043(5) 0.057(5) 0.042(5) -0.015(4) -0.006(4) -0.001(4)
C(34) 0.071(7) 0.111(9) 0.028(4) -0.031(6) -0.006(4) 0.011(5)
C(35) 0.044(5) 0.037(4) 0.032(4) -0.029(4) 0.007(3) -0.004(3)
C(36) 0.046(5) 0.036(4) 0.043(4) -0.026(4) 0.006(3) -0.008(3)
C(37) 0.031(4) 0.035(4) 0.047(4) -0.017(4) 0.009(3) -0.004(3)
C(38) 0.052(5) 0.033(4) 0.040(4) -0.026(4) 0.011(3) -0.011(3)
C(39) 0.040(5) 0.031(4) 0.047(4) -0.020(4) 0.006(3) -0.002(3)
C(40) 0.035(4) 0.025(4) 0.039(4) -0.013(3) 0.007(3) -0.008(3)
C(41) 0.041(5) 0.036(4) 0.037(4) -0.019(4) 0.004(3) 0.000(3)
C(42) 0.037(4) 0.019(3) 0.048(4) -0.011(3) 0.002(3) -0.002(3)
C(43) 0.030(4) 0.036(4) 0.052(5) -0.017(3) 0.002(3) -0.000(3)
C(44) 0.041(5) 0.027(4) 0.044(4) -0.015(3) 0.005(3) -0.002(3)
C(45) 0.052(5) 0.047(5) 0.044(5) -0.024(4) -0.002(4) 0.008(4)
C(46) 0.064(6) 0.053(6) 0.063(6) -0.031(5) -0.010(5) 0.007(4)
C(47) 0.038(4) 0.024(4) 0.038(4) -0.011(3) 0.003(3) -0.004(3)
C(48) 0.031(4) 0.024(4) 0.026(3) -0.006(3) 0.002(3) 0.002(3)
C(49) 0.041(4) 0.024(4) 0.027(3) -0.016(3) 0.008(3) -0.005(3)
C(50) 0.031(4) 0.021(3) 0.026(3) -0.010(3) 0.004(3) -0.002(3)
C(51) 0.031(4) 0.025(3) 0.026(3) -0.012(3) 0.004(3) -0.004(3)
C(52) 0.030(4) 0.029(4) 0.030(4) -0.017(3) 0.003(3) -0.004(3)
C(53) 0.036(4) 0.022(3) 0.032(4) -0.011(3) -0.005(3) 0.001(3)
C(54) 0.029(4) 0.022(3) 0.040(4) -0.011(3) -0.005(3) -0.003(3)
C(55) 0.033(4) 0.025(4) 0.044(4) -0.015(3) -0.000(3) 0.001(3)
C(56) 0.025(4) 0.024(4) 0.049(4) -0.008(3) -0.001(3) 0.007(3)
C(57) 0.032(4) 0.032(4) 0.044(4) -0.017(3) -0.004(3) 0.006(3)
C(58) 0.035(4) 0.031(4) 0.036(4) -0.017(3) -0.003(3) 0.005(3)
C(59) 0.029(4) 0.038(4) 0.042(4) -0.017(3) -0.001(3) 0.001(3)
C(60) 0.036(4) 0.042(4) 0.043(4) -0.019(4) 0.000(3) 0.000(3)
C(61) 0.037(4) 0.041(4) 0.045(4) -0.019(4) -0.002(3) 0.000(3)
C(62) 0.034(4) 0.048(5) 0.038(4) -0.021(4) 0.008(3) -0.004(3)
C(63) 0.041(5) 0.046(5) 0.042(4) -0.022(4) 0.004(3) -0.004(3)
C(64) 0.055(6) 0.056(5) 0.038(4) -0.024(4) 0.003(4) -0.003(4)
C(65) 0.076(7) 0.082(7) 0.037(5) -0.027(6) -0.000(4) -0.003(4)
C(66) 0.032(4) 0.029(4) 0.035(4) -0.014(3) 0.001(3) -0.004(3)
C(67) 0.035(4) 0.027(4) 0.035(4) -0.014(3) 0.001(3) -0.001(3)
C(68) 0.030(4) 0.033(4) 0.033(4) -0.012(3) -0.002(3) 0.000(3)
C(69) 0.025(4) 0.030(4) 0.036(4) -0.012(3) -0.003(3) 0.001(3)
C(70) 0.036(4) 0.033(4) 0.033(4) -0.015(3) 0.004(3) 0.002(3)
C(71) 0.031(4) 0.033(4) 0.034(4) -0.010(3) -0.003(3) 0.002(3)
C(72) 0.033(4) 0.039(4) 0.033(4) -0.014(4) 0.001(3) 0.001(3)
C(73) 0.029(4) 0.044(5) 0.037(4) -0.015(4) 0.003(3) -0.003(3)
C(74) 0.041(5) 0.040(4) 0.034(4) -0.016(4) 0.003(3) 0.002(3)
C(75) 0.051(5) 0.064(6) 0.029(4) -0.025(5) 0.002(3) 0.003(4)
C(76) 0.064(6) 0.079(7) 0.031(4) -0.026(5) 0.000(4) 0.002(4)
C(77) 0.070(7) 0.132(10) 0.027(4) -0.042(7) -0.002(4) 0.010(5)
C(78) 0.034(4) 0.027(4) 0.036(4) -0.011(3) -0.010(3) 0.010(3)
C(79) 0.027(4) 0.022(4) 0.050(4) -0.010(3) -0.005(3) 0.005(3)
C(80) 0.037(4) 0.030(4) 0.043(4) -0.018(3) 0.003(3) -0.005(3)
C(81) 0.030(4) 0.029(4) 0.040(4) -0.016(3) 0.002(3) -0.006(3)
C(82) 0.042(5) 0.041(4) 0.043(4) -0.028(4) -0.001(3) -0.003(3)
C(83) 0.029(4) 0.038(4) 0.040(4) -0.017(3) 0.006(3) -0.009(3)
C(84) 0.035(4) 0.040(4) 0.043(4) -0.019(4) -0.002(3) -0.005(3)
C(85) 0.039(5) 0.037(4) 0.039(4) -0.019(4) -0.002(3) -0.003(3)
C(86) 0.027(4) 0.043(4) 0.043(4) -0.018(4) 0.002(3) -0.005(3)
C(87) 0.035(4) 0.037(4) 0.046(4) -0.017(4) -0.005(3) -0.000(3)
C(88) 0.040(5) 0.051(5) 0.035(4) -0.021(4) -0.003(3) -0.001(3)
C(89) 0.055(6) 0.076(7) 0.053(5) -0.030(5) -0.010(4) 0.004(4)
C(90) 0.049(5) 0.032(4) 0.042(4) -0.025(4) 0.007(4) 0.003(3)
C(91) 0.038(4) 0.038(4) 0.041(4) -0.027(4) 0.011(3) -0.002(3)
C(92) 0.025(4) 0.033(4) 0.054(5) -0.014(3) 0.005(3) -0.011(3)
C(93) 0.042(5) 0.022(4) 0.048(4) -0.017(3) -0.005(3) 0.001(3)
C(94) 0.036(4) 0.040(4) 0.035(4) -0.025(4) -0.001(3) 0.013(3)
C(95) 0.042(5) 0.045(5) 0.020(3) -0.017(4) -0.003(3) 0.004(3)
C(96) 0.032(4) 0.055(5) 0.045(4) -0.028(4) -0.003(3) -0.006(4)
C(97) 0.033(4) 0.035(4) 0.053(5) -0.016(4) 0.003(3) -0.011(3)

loop_
_atom_type_symbol
_atom_type_description
_atom_type_scat_dispersion_real
_atom_type_scat_dispersion_imag
_atom_type_scat_source
C C 0.003 0.002
;
International Tables for Crystallography
(1992, Vol. C, Tables 4.2.6.8 and 6.1.1.4)
;
H H 0.000 0.000
;
International Tables for Crystallography
(1992, Vol. C, Table 6.1.1.4)
;
N N 0.006 0.003
;
International Tables for Crystallography
(1992, Vol. C, Tables 4.2.6.8 and 6.1.1.4)
;
O O 0.011 0.006
;
International Tables for Crystallography
(1992, Vol. C, Tables 4.2.6.8 and 6.1.1.4)
;
Cl Cl 0.148 0.159
;
International Tables for Crystallography
(1992, Vol. C, Tables 4.2.6.8 and 6.1.1.4)
;
Rh Rh -1.118 0.919
;
International Tables for Crystallography
(1992, Vol. C, Tables 4.2.6.8 and 6.1.1.4)
;

loop_
_geom_angle_atom_site_label_1
_geom_angle_atom_site_label_2
_geom_angle_atom_site_label_3
_geom_angle
_geom_angle_publ_flag
_geom_angle_site_symmetry_1
_geom_angle_site_symmetry_2
_geom_angle_site_symmetry_3
Cl(1) Rh(1) C(1) 88.28(17) yes . . .
Cl(1) Rh(1) C(90) 90.32(18) yes . . .
Cl(1) Rh(1) C(91) 92.35(17) yes . . .
Cl(1) Rh(1) C(94) 157.8(2) yes . . .
Cl(1) Rh(1) C(95) 163.9(2) yes . . .
C(1) Rh(1) C(90) 165.6(2) yes . . .
C(1) Rh(1) C(91) 157.9(3) yes . . .
C(1) Rh(1) C(94) 90.2(3) yes . . .
C(1) Rh(1) C(95) 96.4(3) yes . . .
C(90) Rh(1) C(91) 36.5(3) yes . . .
C(90) Rh(1) C(94) 96.4(3) yes . . .
C(90) Rh(1) C(95) 81.3(3) yes . . .
C(91) Rh(1) C(94) 81.0(2) yes . . .
C(91) Rh(1) C(95) 89.1(2) yes . . .
C(94) Rh(1) C(95) 38.0(3) yes . . .
C(7) O(1) C(11) 119.2(5) yes . . .
C(8) O(2) C(23) 111.8(4) yes . . .
C(9) O(3) C(35) 113.9(5) yes . . .
C(50) O(4) C(54) 118.3(5) yes . . .
C(51) O(5) C(66) 114.5(5) yes . . .
C(52) O(6) C(78) 116.6(5) yes . . .
C(1) N(1) C(2) 111.3(6) yes . . .
C(1) N(1) C(4) 124.7(7) yes . . .
C(2) N(1) C(4) 123.0(6) yes . . .
C(1) N(2) C(3) 110.9(6) yes . . .
C(1) N(2) C(47) 125.6(6) yes . . .
C(3) N(2) C(47) 123.5(7) yes . . .
Rh(1) C(1) N(1) 130.5(6) yes . . .
Rh(1) C(1) N(2) 125.3(4) yes . . .
N(1) C(1) N(2) 103.8(6) yes . . .
N(1) C(2) C(3) 106.5(6) yes . . .
N(2) C(3) C(2) 107.4(8) yes . . .
N(1) C(4) C(5) 112.5(5) yes . . .
C(4) C(5) C(6) 118.7(7) yes . . .
C(4) C(5) C(10) 121.7(7) yes . . .
C(6) C(5) C(10) 119.5(5) yes . . .
C(5) C(6) C(7) 121.1(7) yes . . .
O(1) C(7) C(6) 126.2(7) yes . . .
O(1) C(7) C(8) 114.3(5) yes . . .
C(6) C(7) C(8) 119.5(8) yes . . .
O(2) C(8) C(7) 120.1(7) yes . . .
O(2) C(8) C(9) 120.7(6) yes . . .
C(7) C(8) C(9) 119.1(6) yes . . .
O(3) C(9) C(8) 117.7(5) yes . . .
O(3) C(9) C(10) 120.4(7) yes . . .
C(8) C(9) C(10) 121.7(7) yes . . .
C(5) C(10) C(9) 119.1(8) yes . . .
O(1) C(11) C(12) 107.9(5) yes . . .
C(11) C(12) C(13) 112.8(8) yes . . .
C(12) C(13) C(14) 115.5(8) yes . . .
C(13) C(14) C(15) 112.0(7) yes . . .
C(14) C(15) C(16) 115.1(8) yes . . .
C(15) C(16) C(17) 112.6(8) yes . . .
C(16) C(17) C(18) 114.1(8) yes . . .
C(17) C(18) C(19) 113.4(8) yes . . .
C(18) C(19) C(20) 113.7(8) yes . . .
C(19) C(20) C(21) 113.0(8) yes . . .
C(20) C(21) C(22) 113.1(9) yes . . .
O(2) C(23) C(24) 108.4(5) yes . . .
C(23) C(24) C(25) 111.9(5) yes . . .
C(24) C(25) C(26) 113.4(5) yes . . .
C(25) C(26) C(27) 113.7(5) yes . . .
C(26) C(27) C(28) 112.9(5) yes . . .
C(27) C(28) C(29) 114.0(5) yes . . .
C(28) C(29) C(30) 113.4(5) yes . . .
C(29) C(30) C(31) 114.1(5) yes . . .
C(30) C(31) C(32) 114.5(6) yes . . .
C(31) C(32) C(33) 115.0(6) yes . . .
C(32) C(33) C(34) 113.5(6) yes . . .
O(3) C(35) C(36) 106.1(5) yes . . .
C(35) C(36) C(37) 115.5(7) yes . . .
C(36) C(37) C(38) 113.6(6) yes . . .
C(37) C(38) C(39) 114.1(6) yes . . .
C(38) C(39) C(40) 114.6(6) yes . . .
C(39) C(40) C(41) 113.6(5) yes . . .
C(40) C(41) C(42) 112.5(5) yes . . .
C(41) C(42) C(43) 112.9(5) yes . . .
C(42) C(43) C(44) 114.6(5) yes . . .
C(43) C(44) C(45) 114.4(6) yes . . .
C(44) C(45) C(46) 115.0(6) yes . . .
N(2) C(47) C(48) 113.9(5) yes . . .
C(47) C(48) C(49) 119.0(8) yes . . .
C(47) C(48) C(53) 119.6(5) yes . . .
C(49) C(48) C(53) 121.4(7) yes . . .
C(48) C(49) C(50) 119.2(8) yes . . .
O(4) C(50) C(49) 124.5(7) yes . . .
O(4) C(50) C(51) 115.2(6) yes . . .
C(49) C(50) C(51) 120.3(6) yes . . .
O(5) C(51) C(50) 118.7(5) yes . . .
O(5) C(51) C(52) 122.0(8) yes . . .
C(50) C(51) C(52) 119.2(6) yes . . .
O(6) C(52) C(51) 114.2(6) yes . . .
O(6) C(52) C(53) 125.1(6) yes . . .
C(51) C(52) C(53) 120.6(8) yes . . .
C(48) C(53) C(52) 119.1(6) yes . . .
O(4) C(54) C(55) 105.8(6) yes . . .
C(54) C(55) C(56) 114.6(5) yes . . .
C(55) C(56) C(57) 113.4(5) yes . . .
C(56) C(57) C(58) 115.0(5) yes . . .
C(57) C(58) C(59) 113.7(5) yes . . .
C(58) C(59) C(60) 114.1(5) yes . . .
C(59) C(60) C(61) 114.3(5) yes . . .
C(60) C(61) C(62) 113.7(5) yes . . .
C(61) C(62) C(63) 113.9(5) yes . . .
C(62) C(63) C(64) 112.8(6) yes . . .
C(63) C(64) C(65) 113.4(6) yes . . .
O(5) C(66) C(67) 110.3(5) yes . . .
C(66) C(67) C(68) 113.2(5) yes . . .
C(67) C(68) C(69) 113.0(5) yes . . .
C(68) C(69) C(70) 113.6(5) yes . . .
C(69) C(70) C(71) 113.8(5) yes . . .
C(70) C(71) C(72) 113.9(5) yes . . .
C(71) C(72) C(73) 114.5(5) yes . . .
C(72) C(73) C(74) 115.3(5) yes . . .
C(73) C(74) C(75) 114.7(5) yes . . .
C(74) C(75) C(76) 114.6(6) yes . . .
C(75) C(76) C(77) 113.6(6) yes . . .
O(6) C(78) C(79) 109.1(5) yes . . .
C(78) C(79) C(80) 115.3(7) yes . . .
C(79) C(80) C(81) 115.5(5) yes . . .
C(80) C(81) C(82) 112.4(5) yes . . .
C(81) C(82) C(83) 116.1(5) yes . . .
C(82) C(83) C(84) 113.9(5) yes . . .
C(83) C(84) C(85) 116.8(5) yes . . .
C(84) C(85) C(86) 113.2(5) yes . . .
C(85) C(86) C(87) 115.2(5) yes . . .
C(86) C(87) C(88) 112.8(5) yes . . .
C(87) C(88) C(89) 113.8(6) yes . . .
Rh(1) C(90) C(91) 72.0(6) yes . . .
Rh(1) C(90) C(97) 109.6(5) yes . . .
C(91) C(90) C(97) 124.3(5) yes . . .
Rh(1) C(91) C(90) 71.5(5) yes . . .
Rh(1) C(91) C(92) 112.2(5) yes . . .
C(90) C(91) C(92) 123.0(6) yes . . .
C(91) C(92) C(93) 111.0(6) yes . . .
C(92) C(93) C(94) 112.8(6) yes . . .
Rh(1) C(94) C(93) 111.1(4) yes . . .
Rh(1) C(94) C(95) 71.5(3) yes . . .
C(93) C(94) C(95) 127.0(8) yes . . .
Rh(1) C(95) C(94) 70.4(4) yes . . .
Rh(1) C(95) C(96) 114.5(5) yes . . .
C(94) C(95) C(96) 124.0(6) yes . . .
C(95) C(96) C(97) 111.8(6) yes . . .
C(90) C(97) C(96) 115.0(8) yes . . .
N(1) C(2) H(1) 126.9 no . . .
C(3) C(2) H(1) 126.6 no . . .
N(2) C(3) H(2) 126.0 no . . .
C(2) C(3) H(2) 126.5 no . . .
N(1) C(4) H(3) 108.8 no . . .
N(1) C(4) H(4) 108.5 no . . .
C(5) C(4) H(3) 108.8 no . . .
C(5) C(4) H(4) 108.7 no . . .
H(3) C(4) H(4) 109.5 no . . .
C(5) C(6) H(5) 119.5 no . . .
C(7) C(6) H(5) 119.4 no . . .
C(5) C(10) H(6) 120.2 no . . .
C(9) C(10) H(6) 120.7 no . . .
O(1) C(11) H(7) 109.5 no . . .
O(1) C(11) H(8) 109.9 no . . .
C(12) C(11) H(7) 109.6 no . . .
C(12) C(11) H(8) 110.4 no . . .
H(7) C(11) H(8) 109.5 no . . .
C(11) C(12) H(9) 109.2 no . . .
C(11) C(12) H(10) 108.3 no . . .
C(13) C(12) H(9) 108.9 no . . .
C(13) C(12) H(10) 108.2 no . . .
H(9) C(12) H(10) 109.5 no . . .
C(12) C(13) H(11) 108.3 no . . .
C(12) C(13) H(12) 107.7 no . . .
C(14) C(13) H(11) 107.9 no . . .
C(14) C(13) H(12) 107.9 no . . .
H(11) C(13) H(12) 109.5 no . . .
C(13) C(14) H(13) 108.8 no . . .
C(13) C(14) H(14) 108.8 no . . .
C(15) C(14) H(13) 109.2 no . . .
C(15) C(14) H(14) 108.6 no . . .
H(13) C(14) H(14) 109.5 no . . .
C(14) C(15) H(15) 108.3 no . . .
C(14) C(15) H(16) 107.7 no . . .
C(16) C(15) H(15) 108.4 no . . .
C(16) C(15) H(16) 107.9 no . . .
H(15) C(15) H(16) 109.5 no . . .
C(15) C(16) H(17) 108.9 no . . .
C(15) C(16) H(18) 108.4 no . . .
C(17) C(16) H(17) 108.8 no . . .
C(17) C(16) H(18) 108.6 no . . .
H(17) C(16) H(18) 109.5 no . . .
C(16) C(17) H(19) 108.4 no . . .
C(16) C(17) H(20) 108.2 no . . .
C(18) C(17) H(19) 108.2 no . . .
C(18) C(17) H(20) 108.4 no . . .
H(19) C(17) H(20) 109.5 no . . .
C(17) C(18) H(21) 108.5 no . . .
C(17) C(18) H(22) 108.6 no . . .
C(19) C(18) H(21) 108.4 no . . .
C(19) C(18) H(22) 108.5 no . . .
H(21) C(18) H(22) 109.5 no . . .
C(18) C(19) H(23) 108.3 no . . .
C(18) C(19) H(24) 108.4 no . . .
C(20) C(19) H(23) 108.9 no . . .
C(20) C(19) H(24) 108.0 no . . .
H(23) C(19) H(24) 109.5 no . . .
C(19) C(20) H(25) 109.0 no . . .
C(19) C(20) H(26) 108.1 no . . .
C(21) C(20) H(25) 108.9 no . . .
C(21) C(20) H(26) 108.3 no . . .
H(25) C(20) H(26) 109.5 no . . .
C(20) C(21) H(27) 109.0 no . . .
C(20) C(21) H(28) 108.4 no . . .
C(22) C(21) H(27) 108.6 no . . .
C(22) C(21) H(28) 108.2 no . . .
H(27) C(21) H(28) 109.5 no . . .
C(21) C(22) H(29) 109.7 no . . .
C(21) C(22) H(30) 109.6 no . . .
C(21) C(22) H(31) 109.1 no . . .
H(29) C(22) H(30) 109.5 no . . .
H(29) C(22) H(31) 109.5 no . . .
H(30) C(22) H(31) 109.5 no . . .
O(2) C(23) H(32) 109.9 no . . .
O(2) C(23) H(33) 109.5 no . . .
C(24) C(23) H(32) 109.8 no . . .
C(24) C(23) H(33) 109.8 no . . .
H(32) C(23) H(33) 109.5 no . . .
C(23) C(24) H(34) 108.9 no . . .
C(23) C(24) H(35) 108.9 no . . .
C(25) C(24) H(34) 108.8 no . . .
C(25) C(24) H(35) 108.7 no . . .
H(34) C(24) H(35) 109.5 no . . .
C(24) C(25) H(36) 108.6 no . . .
C(24) C(25) H(37) 108.5 no . . .
C(26) C(25) H(36) 108.6 no . . .
C(26) C(25) H(37) 108.3 no . . .
H(36) C(25) H(37) 109.5 no . . .
C(25) C(26) H(38) 108.6 no . . .
C(25) C(26) H(39) 108.3 no . . .
C(27) C(26) H(38) 108.5 no . . .
C(27) C(26) H(39) 108.3 no . . .
H(38) C(26) H(39) 109.5 no . . .
C(26) C(27) H(40) 108.7 no . . .
C(26) C(27) H(41) 108.4 no . . .
C(28) C(27) H(40) 109.0 no . . .
C(28) C(27) H(41) 108.3 no . . .
H(40) C(27) H(41) 109.5 no . . .
C(27) C(28) H(42) 108.8 no . . .
C(27) C(28) H(43) 108.1 no . . .
C(29) C(28) H(42) 108.3 no . . .
C(29) C(28) H(43) 108.2 no . . .
H(42) C(28) H(43) 109.5 no . . .
C(28) C(29) H(44) 108.5 no . . .
C(28) C(29) H(45) 108.4 no . . .
C(30) C(29) H(44) 108.5 no . . .
C(30) C(29) H(45) 108.6 no . . .
H(44) C(29) H(45) 109.5 no . . .
C(29) C(30) H(46) 108.2 no . . .
C(29) C(30) H(47) 108.3 no . . .
C(31) C(30) H(46) 108.2 no . . .
C(31) C(30) H(47) 108.6 no . . .
H(46) C(30) H(47) 109.5 no . . .
C(30) C(31) H(48) 108.1 no . . .
C(30) C(31) H(49) 108.4 no . . .
C(32) C(31) H(48) 108.1 no . . .
C(32) C(31) H(49) 108.2 no . . .
H(48) C(31) H(49) 109.5 no . . .
C(31) C(32) H(50) 108.0 no . . .
C(31) C(32) H(51) 108.1 no . . .
C(33) C(32) H(50) 107.9 no . . .
C(33) C(32) H(51) 108.2 no . . .
H(50) C(32) H(51) 109.5 no . . .
C(32) C(33) H(52) 108.2 no . . .
C(32) C(33) H(53) 108.5 no . . .
C(34) C(33) H(52) 108.8 no . . .
C(34) C(33) H(53) 108.3 no . . .
H(52) C(33) H(53) 109.5 no . . .
C(33) C(34) H(54) 109.7 no . . .
C(33) C(34) H(55) 109.2 no . . .
C(33) C(34) H(56) 109.5 no . . .
H(54) C(34) H(55) 109.5 no . . .
H(54) C(34) H(56) 109.5 no . . .
H(55) C(34) H(56) 109.5 no . . .
O(3) C(35) H(57) 109.9 no . . .
O(3) C(35) H(58) 110.9 no . . .
C(36) C(35) H(57) 110.1 no . . .
C(36) C(35) H(58) 110.5 no . . .
H(57) C(35) H(58) 109.5 no . . .
C(35) C(36) H(59) 107.8 no . . .
C(35) C(36) H(60) 108.1 no . . .
C(37) C(36) H(59) 108.5 no . . .
C(37) C(36) H(60) 107.5 no . . .
H(59) C(36) H(60) 109.5 no . . .
C(36) C(37) H(61) 108.5 no . . .
C(36) C(37) H(62) 108.5 no . . .
C(38) C(37) H(61) 108.2 no . . .
C(38) C(37) H(62) 108.5 no . . .
H(61) C(37) H(62) 109.5 no . . .
C(37) C(38) H(63) 108.2 no . . .
C(37) C(38) H(64) 108.5 no . . .
C(39) C(38) H(63) 108.2 no . . .
C(39) C(38) H(64) 108.3 no . . .
H(63) C(38) H(64) 109.5 no . . .
C(38) C(39) H(65) 108.2 no . . .
C(38) C(39) H(66) 108.3 no . . .
C(40) C(39) H(65) 108.1 no . . .
C(40) C(39) H(66) 108.1 no . . .
H(65) C(39) H(66) 109.5 no . . .
C(39) C(40) H(67) 108.4 no . . .
C(39) C(40) H(68) 108.4 no . . .
C(41) C(40) H(67) 108.3 no . . .
C(41) C(40) H(68) 108.5 no . . .
H(67) C(40) H(68) 109.5 no . . .
C(40) C(41) H(69) 108.5 no . . .
C(40) C(41) H(70) 108.7 no . . .
C(42) C(41) H(69) 108.8 no . . .
C(42) C(41) H(70) 108.8 no . . .
H(69) C(41) H(70) 109.5 no . . .
C(41) C(42) H(71) 108.6 no . . .
C(41) C(42) H(72) 108.7 no . . .
C(43) C(42) H(71) 108.3 no . . .
C(43) C(42) H(72) 108.9 no . . .
H(71) C(42) H(72) 109.5 no . . .
C(42) C(43) H(73) 108.0 no . . .
C(42) C(43) H(74) 108.6 no . . .
C(44) C(43) H(73) 108.1 no . . .
C(44) C(43) H(74) 108.1 no . . .
H(73) C(43) H(74) 109.5 no . . .
C(43) C(44) H(75) 108.2 no . . .
C(43) C(44) H(76) 108.2 no . . .
C(45) C(44) H(75) 108.2 no . . .
C(45) C(44) H(76) 108.3 no . . .
H(75) C(44) H(76) 109.5 no . . .
C(44) C(45) H(77) 108.1 no . . .
C(44) C(45) H(78) 108.3 no . . .
C(46) C(45) H(77) 108.3 no . . .
C(46) C(45) H(78) 107.7 no . . .
H(77) C(45) H(78) 109.5 no . . .
C(45) C(46) H(79) 109.8 no . . .
C(45) C(46) H(80) 109.7 no . . .
C(45) C(46) H(81) 109.0 no . . .
H(79) C(46) H(80) 109.4 no . . .
H(79) C(46) H(81) 109.5 no . . .
H(80) C(46) H(81) 109.5 no . . .
N(2) C(47) H(82) 108.1 no . . .
N(2) C(47) H(83) 108.5 no . . .
C(48) C(47) H(82) 108.4 no . . .
C(48) C(47) H(83) 108.4 no . . .
H(82) C(47) H(83) 109.5 no . . .
C(48) C(49) H(84) 120.5 no . . .
C(50) C(49) H(84) 120.3 no . . .
C(48) C(53) H(85) 120.4 no . . .
C(52) C(53) H(85) 120.5 no . . .
O(4) C(54) H(86) 110.3 no . . .
O(4) C(54) H(87) 110.3 no . . .
C(55) C(54) H(86) 110.4 no . . .
C(55) C(54) H(87) 110.6 no . . .
H(86) C(54) H(87) 109.5 no . . .
C(54) C(55) H(88) 108.4 no . . .
C(54) C(55) H(89) 108.0 no . . .
C(56) C(55) H(88) 108.1 no . . .
C(56) C(55) H(89) 108.2 no . . .
H(88) C(55) H(89) 109.5 no . . .
C(55) C(56) H(90) 108.4 no . . .
C(55) C(56) H(91) 108.5 no . . .
C(57) C(56) H(90) 108.4 no . . .
C(57) C(56) H(91) 108.6 no . . .
H(90) C(56) H(91) 109.5 no . . .
C(56) C(57) H(92) 108.1 no . . .
C(56) C(57) H(93) 108.2 no . . .
C(58) C(57) H(92) 108.1 no . . .
C(58) C(57) H(93) 108.0 no . . .
H(92) C(57) H(93) 109.5 no . . .
C(57) C(58) H(94) 108.4 no . . .
C(57) C(58) H(95) 108.3 no . . .
C(59) C(58) H(94) 108.9 no . . .
C(59) C(58) H(95) 108.0 no . . .
H(94) C(58) H(95) 109.5 no . . .
C(58) C(59) H(96) 108.7 no . . .
C(58) C(59) H(97) 107.8 no . . .
C(60) C(59) H(96) 108.4 no . . .
C(60) C(59) H(97) 108.2 no . . .
H(96) C(59) H(97) 109.5 no . . .
C(59) C(60) H(98) 108.4 no . . .
C(59) C(60) H(99) 108.2 no . . .
C(61) C(60) H(98) 108.1 no . . .
C(61) C(60) H(99) 108.4 no . . .
H(98) C(60) H(99) 109.5 no . . .
C(60) C(61) H(100) 108.3 no . . .
C(60) C(61) H(101) 108.6 no . . .
C(62) C(61) H(100) 108.4 no . . .
C(62) C(61) H(101) 108.4 no . . .
H(100) C(61) H(101) 109.5 no . . .
C(61) C(62) H(102) 108.3 no . . .
C(61) C(62) H(103) 108.3 no . . .
C(63) C(62) H(102) 108.5 no . . .
C(63) C(62) H(103) 108.3 no . . .
H(102) C(62) H(103) 109.5 no . . .
C(62) C(63) H(104) 108.8 no . . .
C(62) C(63) H(105) 108.6 no . . .
C(64) C(63) H(104) 108.9 no . . .
C(64) C(63) H(105) 108.4 no . . .
H(104) C(63) H(105) 109.5 no . . .
C(63) C(64) H(106) 108.7 no . . .
C(63) C(64) H(107) 108.2 no . . .
C(65) C(64) H(106) 108.4 no . . .
C(65) C(64) H(107) 108.6 no . . .
H(106) C(64) H(107) 109.5 no . . .
C(64) C(65) H(108) 109.3 no . . .
C(64) C(65) H(109) 109.4 no . . .
C(64) C(65) H(110) 109.7 no . . .
H(108) C(65) H(109) 109.5 no . . .
H(108) C(65) H(110) 109.5 no . . .
H(109) C(65) H(110) 109.5 no . . .
O(5) C(66) H(111) 109.0 no . . .
O(5) C(66) H(112) 109.5 no . . .
C(67) C(66) H(111) 109.3 no . . .
C(67) C(66) H(112) 109.4 no . . .
H(111) C(66) H(112) 109.5 no . . .
C(66) C(67) H(113) 108.4 no . . .
C(66) C(67) H(114) 108.5 no . . .
C(68) C(67) H(113) 109.0 no . . .
C(68) C(67) H(114) 108.3 no . . .
H(113) C(67) H(114) 109.5 no . . .
C(67) C(68) H(115) 108.9 no . . .
C(67) C(68) H(116) 108.2 no . . .
C(69) C(68) H(115) 108.8 no . . .
C(69) C(68) H(116) 108.4 no . . .
H(115) C(68) H(116) 109.5 no . . .
C(68) C(69) H(117) 108.6 no . . .
C(68) C(69) H(118) 108.2 no . . .
C(70) C(69) H(117) 108.7 no . . .
C(70) C(69) H(118) 108.2 no . . .
H(117) C(69) H(118) 109.5 no . . .
C(69) C(70) H(119) 108.6 no . . .
C(69) C(70) H(120) 108.1 no . . .
C(71) C(70) H(119) 108.5 no . . .
C(71) C(70) H(120) 108.3 no . . .
H(119) C(70) H(120) 109.5 no . . .
C(70) C(71) H(121) 108.5 no . . .
C(70) C(71) H(122) 108.2 no . . .
C(72) C(71) H(121) 108.5 no . . .
C(72) C(71) H(122) 108.2 no . . .
H(121) C(71) H(122) 109.5 no . . .
C(71) C(72) H(123) 108.5 no . . .
C(71) C(72) H(124) 108.3 no . . .
C(73) C(72) H(123) 107.9 no . . .
C(73) C(72) H(124) 108.2 no . . .
H(123) C(72) H(124) 109.5 no . . .
C(72) C(73) H(125) 107.8 no . . .
C(72) C(73) H(126) 108.1 no . . .
C(74) C(73) H(125) 108.0 no . . .
C(74) C(73) H(126) 108.1 no . . .
H(125) C(73) H(126) 109.5 no . . .
C(73) C(74) H(127) 108.1 no . . .
C(73) C(74) H(128) 108.1 no . . .
C(75) C(74) H(127) 108.1 no . . .
C(75) C(74) H(128) 108.2 no . . .
H(127) C(74) H(128) 109.5 no . . .
C(74) C(75) H(129) 108.2 no . . .
C(74) C(75) H(130) 108.3 no . . .
C(76) C(75) H(129) 108.8 no . . .
C(76) C(75) H(130) 107.5 no . . .
H(129) C(75) H(130) 109.5 no . . .
C(75) C(76) H(131) 109.0 no . . .
C(75) C(76) H(132) 107.7 no . . .
C(77) C(76) H(131) 108.4 no . . .
C(77) C(76) H(132) 108.6 no . . .
H(131) C(76) H(132) 109.5 no . . .
C(76) C(77) H(133) 109.4 no . . .
C(76) C(77) H(134) 109.4 no . . .
C(76) C(77) H(135) 109.6 no . . .
H(133) C(77) H(134) 109.5 no . . .
H(133) C(77) H(135) 109.5 no . . .
H(134) C(77) H(135) 109.5 no . . .
O(6) C(78) H(136) 109.6 no . . .
O(6) C(78) H(137) 109.4 no . . .
C(79) C(78) H(136) 109.6 no . . .
C(79) C(78) H(137) 109.6 no . . .
H(136) C(78) H(137) 109.5 no . . .
C(78) C(79) H(138) 107.8 no . . .
C(78) C(79) H(139) 108.1 no . . .
C(80) C(79) H(138) 107.9 no . . .
C(80) C(79) H(139) 108.2 no . . .
H(138) C(79) H(139) 109.5 no . . .
C(79) C(80) H(140) 108.1 no . . .
C(79) C(80) H(141) 107.9 no . . .
C(81) C(80) H(140) 107.8 no . . .
C(81) C(80) H(141) 108.0 no . . .
H(140) C(80) H(141) 109.5 no . . .
C(80) C(81) H(142) 108.5 no . . .
C(80) C(81) H(143) 108.8 no . . .
C(82) C(81) H(142) 108.8 no . . .
C(82) C(81) H(143) 108.8 no . . .
H(142) C(81) H(143) 109.5 no . . .
C(81) C(82) H(144) 107.8 no . . .
C(81) C(82) H(145) 107.8 no . . .
C(83) C(82) H(144) 107.9 no . . .
C(83) C(82) H(145) 107.6 no . . .
H(144) C(82) H(145) 109.5 no . . .
C(82) C(83) H(146) 108.6 no . . .
C(82) C(83) H(147) 108.3 no . . .
C(84) C(83) H(146) 108.5 no . . .
C(84) C(83) H(147) 107.9 no . . .
H(146) C(83) H(147) 109.5 no . . .
C(83) C(84) H(148) 107.8 no . . .
C(83) C(84) H(149) 107.2 no . . .
C(85) C(84) H(148) 107.8 no . . .
C(85) C(84) H(149) 107.6 no . . .
H(148) C(84) H(149) 109.5 no . . .
C(84) C(85) H(150) 108.7 no . . .
C(84) C(85) H(151) 108.5 no . . .
C(86) C(85) H(150) 108.8 no . . .
C(86) C(85) H(151) 108.2 no . . .
H(150) C(85) H(151) 109.5 no . . .
C(85) C(86) H(152) 108.2 no . . .
C(85) C(86) H(153) 107.6 no . . .
C(87) C(86) H(152) 108.5 no . . .
C(87) C(86) H(153) 107.7 no . . .
H(152) C(86) H(153) 109.5 no . . .
C(86) C(87) H(154) 109.1 no . . .
C(86) C(87) H(155) 108.3 no . . .
C(88) C(87) H(154) 108.9 no . . .
C(88) C(87) H(155) 108.2 no . . .
H(154) C(87) H(155) 109.5 no . . .
C(87) C(88) H(156) 108.7 no . . .
C(87) C(88) H(157) 108.1 no . . .
C(89) C(88) H(156) 109.2 no . . .
C(89) C(88) H(157) 107.6 no . . .
H(156) C(88) H(157) 109.5 no . . .
C(88) C(89) H(158) 110.4 no . . .
C(88) C(89) H(159) 109.0 no . . .
C(88) C(89) H(160) 109.0 no . . .
H(158) C(89) H(159) 109.5 no . . .
H(158) C(89) H(160) 109.5 no . . .
H(159) C(89) H(160) 109.5 no . . .
Rh(1) C(90) H(161) 114.3 no . . .
C(91) C(90) H(161) 114.4 no . . .
C(97) C(90) H(161) 114.4 no . . .
Rh(1) C(91) H(162) 114.1 no . . .
C(90) C(91) H(162) 114.0 no . . .
C(92) C(91) H(162) 114.5 no . . .
C(91) C(92) H(163) 108.9 no . . .
C(91) C(92) H(164) 109.1 no . . .
C(93) C(92) H(163) 108.9 no . . .
C(93) C(92) H(164) 109.4 no . . .
H(163) C(92) H(164) 109.5 no . . .
C(92) C(93) H(165) 108.9 no . . .
C(92) C(93) H(166) 108.5 no . . .
C(94) C(93) H(165) 108.9 no . . .
C(94) C(93) H(166) 108.3 no . . .
H(165) C(93) H(166) 109.5 no . . .
Rh(1) C(94) H(167) 113.1 no . . .
C(93) C(94) H(167) 113.2 no . . .
C(95) C(94) H(167) 113.1 no . . .
Rh(1) C(95) H(168) 113.5 no . . .
C(94) C(95) H(168) 113.7 no . . .
C(96) C(95) H(168) 113.6 no . . .
C(95) C(96) H(169) 108.9 no . . .
C(95) C(96) H(170) 108.6 no . . .
C(97) C(96) H(169) 109.1 no . . .
C(97) C(96) H(170) 108.9 no . . .
H(169) C(96) H(170) 109.5 no . . .
C(90) C(97) H(171) 108.5 no . . .
C(90) C(97) H(172) 107.7 no . . .
C(96) C(97) H(171) 108.1 no . . .
C(96) C(97) H(172) 108.0 no . . .
H(171) C(97) H(172) 109.5 no . . .

loop_
_geom_bond_atom_site_label_1
_geom_bond_atom_site_label_2
_geom_bond_distance
_geom_bond_publ_flag
_geom_bond_site_symmetry_1
_geom_bond_site_symmetry_2
Rh(1) Cl(1) 2.4021(14) yes . .
Rh(1) C(1) 2.025(8) yes . .
Rh(1) C(90) 2.189(10) yes . .
Rh(1) C(91) 2.194(8) yes . .
Rh(1) C(94) 2.107(6) yes . .
Rh(1) C(95) 2.121(6) yes . .
O(1) C(7) 1.366(10) yes . .
O(1) C(11) 1.431(9) yes . .
O(2) C(8) 1.381(7) yes . .
O(2) C(23) 1.438(8) yes . .
O(3) C(9) 1.388(9) yes . .
O(3) C(35) 1.437(10) yes . .
O(4) C(50) 1.370(7) yes . .
O(4) C(54) 1.431(11) yes . .
O(5) C(51) 1.381(8) yes . .
O(5) C(66) 1.437(8) yes . .
O(6) C(52) 1.372(11) yes . .
O(6) C(78) 1.438(7) yes . .
N(1) C(1) 1.370(8) yes . .
N(1) C(2) 1.376(12) yes . .
N(1) C(4) 1.462(10) yes . .
N(2) C(1) 1.350(11) yes . .
N(2) C(3) 1.386(10) yes . .
N(2) C(47) 1.459(8) yes . .
C(2) C(3) 1.334(11) yes . .
C(4) C(5) 1.508(8) yes . .
C(5) C(6) 1.400(12) yes . .
C(5) C(10) 1.384(11) yes . .
C(6) C(7) 1.366(8) yes . .
C(7) C(8) 1.393(11) yes . .
C(8) C(9) 1.389(12) yes . .
C(9) C(10) 1.373(8) yes . .
C(11) C(12) 1.518(12) yes . .
C(12) C(13) 1.508(10) yes . .
C(13) C(14) 1.522(11) yes . .
C(14) C(15) 1.501(10) yes . .
C(15) C(16) 1.519(11) yes . .
C(16) C(17) 1.529(10) yes . .
C(17) C(18) 1.530(11) yes . .
C(18) C(19) 1.516(11) yes . .
C(19) C(20) 1.536(12) yes . .
C(20) C(21) 1.510(12) yes . .
C(21) C(22) 1.521(14) yes . .
C(23) C(24) 1.498(9) yes . .
C(24) C(25) 1.510(9) yes . .
C(25) C(26) 1.517(8) yes . .
C(26) C(27) 1.523(9) yes . .
C(27) C(28) 1.518(8) yes . .
C(28) C(29) 1.509(9) yes . .
C(29) C(30) 1.516(9) yes . .
C(30) C(31) 1.517(9) yes . .
C(31) C(32) 1.511(9) yes . .
C(32) C(33) 1.504(10) yes . .
C(33) C(34) 1.491(10) yes . .
C(35) C(36) 1.517(9) yes . .
C(36) C(37) 1.540(10) yes . .
C(37) C(38) 1.525(10) yes . .
C(38) C(39) 1.516(9) yes . .
C(39) C(40) 1.511(9) yes . .
C(40) C(41) 1.516(9) yes . .
C(41) C(42) 1.513(9) yes . .
C(42) C(43) 1.525(9) yes . .
C(43) C(44) 1.508(10) yes . .
C(44) C(45) 1.509(9) yes . .
C(45) C(46) 1.498(11) yes . .
C(47) C(48) 1.507(10) yes . .
C(48) C(49) 1.388(9) yes . .
C(48) C(53) 1.394(13) yes . .
C(49) C(50) 1.369(10) yes . .
C(50) C(51) 1.412(13) yes . .
C(51) C(52) 1.393(9) yes . .
C(52) C(53) 1.372(10) yes . .
C(54) C(55) 1.496(8) yes . .
C(55) C(56) 1.518(9) yes . .
C(56) C(57) 1.505(8) yes . .
C(57) C(58) 1.507(9) yes . .
C(58) C(59) 1.508(8) yes . .
C(59) C(60) 1.526(10) yes . .
C(60) C(61) 1.513(9) yes . .
C(61) C(62) 1.515(10) yes . .
C(62) C(63) 1.528(9) yes . .
C(63) C(64) 1.503(10) yes . .
C(64) C(65) 1.524(10) yes . .
C(66) C(67) 1.508(8) yes . .
C(67) C(68) 1.508(9) yes . .
C(68) C(69) 1.511(8) yes . .
C(69) C(70) 1.505(9) yes . .
C(70) C(71) 1.501(8) yes . .
C(71) C(72) 1.505(9) yes . .
C(72) C(73) 1.510(8) yes . .
C(73) C(74) 1.518(9) yes . .
C(74) C(75) 1.516(9) yes . .
C(75) C(76) 1.502(10) yes . .
C(76) C(77) 1.530(11) yes . .
C(78) C(79) 1.498(13) yes . .
C(79) C(80) 1.527(10) yes . .
C(80) C(81) 1.522(8) yes . .
C(81) C(82) 1.509(9) yes . .
C(82) C(83) 1.532(9) yes . .
C(83) C(84) 1.510(9) yes . .
C(84) C(85) 1.502(9) yes . .
C(85) C(86) 1.509(10) yes . .
C(86) C(87) 1.517(9) yes . .
C(87) C(88) 1.514(10) yes . .
C(88) C(89) 1.513(10) yes . .
C(90) C(91) 1.372(12) yes . .
C(90) C(97) 1.496(11) yes . .
C(91) C(92) 1.533(8) yes . .
C(92) C(93) 1.535(12) yes . .
C(93) C(94) 1.510(10) yes . .
C(94) C(95) 1.378(12) yes . .
C(95) C(96) 1.538(14) yes . .
C(96) C(97) 1.534(11) yes . .
C(2) H(1) 0.950 no . .
C(3) H(2) 0.950 no . .
C(4) H(3) 0.950 no . .
C(4) H(4) 0.950 no . .
C(6) H(5) 0.950 no . .
C(10) H(6) 0.950 no . .
C(11) H(7) 0.950 no . .
C(11) H(8) 0.950 no . .
C(12) H(9) 0.950 no . .
C(12) H(10) 0.950 no . .
C(13) H(11) 0.950 no . .
C(13) H(12) 0.950 no . .
C(14) H(13) 0.950 no . .
C(14) H(14) 0.950 no . .
C(15) H(15) 0.950 no . .
C(15) H(16) 0.950 no . .
C(16) H(17) 0.950 no . .
C(16) H(18) 0.950 no . .
C(17) H(19) 0.950 no . .
C(17) H(20) 0.950 no . .
C(18) H(21) 0.950 no . .
C(18) H(22) 0.950 no . .
C(19) H(23) 0.950 no . .
C(19) H(24) 0.950 no . .
C(20) H(25) 0.950 no . .
C(20) H(26) 0.950 no . .
C(21) H(27) 0.950 no . .
C(21) H(28) 0.950 no . .
C(22) H(29) 0.950 no . .
C(22) H(30) 0.950 no . .
C(22) H(31) 0.950 no . .
C(23) H(32) 0.950 no . .
C(23) H(33) 0.950 no . .
C(24) H(34) 0.950 no . .
C(24) H(35) 0.950 no . .
C(25) H(36) 0.950 no . .
C(25) H(37) 0.950 no . .
C(26) H(38) 0.950 no . .
C(26) H(39) 0.950 no . .
C(27) H(40) 0.950 no . .
C(27) H(41) 0.950 no . .
C(28) H(42) 0.950 no . .
C(28) H(43) 0.950 no . .
C(29) H(44) 0.950 no . .
C(29) H(45) 0.950 no . .
C(30) H(46) 0.950 no . .
C(30) H(47) 0.950 no . .
C(31) H(48) 0.950 no . .
C(31) H(49) 0.950 no . .
C(32) H(50) 0.950 no . .
C(32) H(51) 0.950 no . .
C(33) H(52) 0.950 no . .
C(33) H(53) 0.950 no . .
C(34) H(54) 0.950 no . .
C(34) H(55) 0.950 no . .
C(34) H(56) 0.950 no . .
C(35) H(57) 0.950 no . .
C(35) H(58) 0.950 no . .
C(36) H(59) 0.950 no . .
C(36) H(60) 0.950 no . .
C(37) H(61) 0.950 no . .
C(37) H(62) 0.950 no . .
C(38) H(63) 0.950 no . .
C(38) H(64) 0.950 no . .
C(39) H(65) 0.950 no . .
C(39) H(66) 0.950 no . .
C(40) H(67) 0.950 no . .
C(40) H(68) 0.950 no . .
C(41) H(69) 0.950 no . .
C(41) H(70) 0.950 no . .
C(42) H(71) 0.950 no . .
C(42) H(72) 0.950 no . .
C(43) H(73) 0.950 no . .
C(43) H(74) 0.950 no . .
C(44) H(75) 0.950 no . .
C(44) H(76) 0.950 no . .
C(45) H(77) 0.950 no . .
C(45) H(78) 0.950 no . .
C(46) H(79) 0.950 no . .
C(46) H(80) 0.950 no . .
C(46) H(81) 0.950 no . .
C(47) H(82) 0.950 no . .
C(47) H(83) 0.950 no . .
C(49) H(84) 0.950 no . .
C(53) H(85) 0.950 no . .
C(54) H(86) 0.950 no . .
C(54) H(87) 0.950 no . .
C(55) H(88) 0.950 no . .
C(55) H(89) 0.950 no . .
C(56) H(90) 0.950 no . .
C(56) H(91) 0.950 no . .
C(57) H(92) 0.950 no . .
C(57) H(93) 0.950 no . .
C(58) H(94) 0.950 no . .
C(58) H(95) 0.950 no . .
C(59) H(96) 0.950 no . .
C(59) H(97) 0.950 no . .
C(60) H(98) 0.950 no . .
C(60) H(99) 0.950 no . .
C(61) H(100) 0.950 no . .
C(61) H(101) 0.950 no . .
C(62) H(102) 0.950 no . .
C(62) H(103) 0.950 no . .
C(63) H(104) 0.950 no . .
C(63) H(105) 0.950 no . .
C(64) H(106) 0.950 no . .
C(64) H(107) 0.950 no . .
C(65) H(108) 0.950 no . .
C(65) H(109) 0.950 no . .
C(65) H(110) 0.950 no . .
C(66) H(111) 0.950 no . .
C(66) H(112) 0.950 no . .
C(67) H(113) 0.950 no . .
C(67) H(114) 0.950 no . .
C(68) H(115) 0.950 no . .
C(68) H(116) 0.950 no . .
C(69) H(117) 0.950 no . .
C(69) H(118) 0.950 no . .
C(70) H(119) 0.950 no . .
C(70) H(120) 0.950 no . .
C(71) H(121) 0.950 no . .
C(71) H(122) 0.950 no . .
C(72) H(123) 0.950 no . .
C(72) H(124) 0.950 no . .
C(73) H(125) 0.950 no . .
C(73) H(126) 0.950 no . .
C(74) H(127) 0.950 no . .
C(74) H(128) 0.950 no . .
C(75) H(129) 0.950 no . .
C(75) H(130) 0.950 no . .
C(76) H(131) 0.950 no . .
C(76) H(132) 0.950 no . .
C(77) H(133) 0.950 no . .
C(77) H(134) 0.950 no . .
C(77) H(135) 0.950 no . .
C(78) H(136) 0.950 no . .
C(78) H(137) 0.950 no . .
C(79) H(138) 0.950 no . .
C(79) H(139) 0.950 no . .
C(80) H(140) 0.950 no . .
C(80) H(141) 0.950 no . .
C(81) H(142) 0.950 no . .
C(81) H(143) 0.950 no . .
C(82) H(144) 0.950 no . .
C(82) H(145) 0.950 no . .
C(83) H(146) 0.950 no . .
C(83) H(147) 0.950 no . .
C(84) H(148) 0.950 no . .
C(84) H(149) 0.950 no . .
C(85) H(150) 0.950 no . .
C(85) H(151) 0.950 no . .
C(86) H(152) 0.950 no . .
C(86) H(153) 0.950 no . .
C(87) H(154) 0.950 no . .
C(87) H(155) 0.950 no . .
C(88) H(156) 0.950 no . .
C(88) H(157) 0.950 no . .
C(89) H(158) 0.950 no . .
C(89) H(159) 0.950 no . .
C(89) H(160) 0.950 no . .
C(90) H(161) 0.950 no . .
C(91) H(162) 0.950 no . .
C(92) H(163) 0.950 no . .
C(92) H(164) 0.950 no . .
C(93) H(165) 0.950 no . .
C(93) H(166) 0.950 no . .
C(94) H(167) 0.950 no . .
C(95) H(168) 0.950 no . .
C(96) H(169) 0.950 no . .
C(96) H(170) 0.950 no . .
C(97) H(171) 0.950 no . .
C(97) H(172) 0.950 no . .

loop_
_geom_torsion_atom_site_label_1
_geom_torsion_atom_site_label_2
_geom_torsion_atom_site_label_3
_geom_torsion_atom_site_label_4
_geom_torsion
_geom_torsion_publ_flag
_geom_torsion_site_symmetry_1
_geom_torsion_site_symmetry_2
_geom_torsion_site_symmetry_3
_geom_torsion_site_symmetry_4
Cl(1) Rh(1) C(1) N(1) -86.8(5) ? . . . .
Cl(1) Rh(1) C(1) N(2) 84.2(4) ? . . . .
Cl(1) Rh(1) C(90) C(91) -93.5(3) ? . . . .
Cl(1) Rh(1) C(90) C(97) 145.7(4) ? . . . .
Cl(1) Rh(1) C(91) C(90) 87.4(3) ? . . . .
Cl(1) Rh(1) C(91) C(92) -153.7(5) ? . . . .
Cl(1) Rh(1) C(94) C(93) 50.6(11) ? . . . .
Cl(1) Rh(1) C(94) C(95) 174.0(5) ? . . . .
Cl(1) Rh(1) C(95) C(94) -171.8(6) ? . . . .
Cl(1) Rh(1) C(95) C(96) -52.5(10) ? . . . .
C(1) Rh(1) C(90) C(91) -177.8(8) ? . . . .
C(1) Rh(1) C(90) C(97) 61.3(11) ? . . . .
C(90) Rh(1) C(1) N(1) -2.2(13) ? . . . .
C(90) Rh(1) C(1) N(2) 168.8(7) ? . . . .
C(1) Rh(1) C(91) C(90) 178.6(5) ? . . . .
C(1) Rh(1) C(91) C(92) -62.5(9) ? . . . .
C(91) Rh(1) C(1) N(1) -178.8(5) ? . . . .
C(91) Rh(1) C(1) N(2) -7.8(9) ? . . . .
C(1) Rh(1) C(94) C(93) 136.5(6) ? . . . .
C(1) Rh(1) C(94) C(95) -100.1(5) ? . . . .
C(94) Rh(1) C(1) N(1) 115.4(5) ? . . . .
C(94) Rh(1) C(1) N(2) -73.6(5) ? . . . .
C(1) Rh(1) C(95) C(94) 82.1(5) ? . . . .
C(1) Rh(1) C(95) C(96) -158.6(5) ? . . . .
C(95) Rh(1) C(1) N(1) 77.7(5) ? . . . .
C(95) Rh(1) C(1) N(2) -111.2(5) ? . . . .
C(90) Rh(1) C(91) C(92) 119.0(7) ? . . . .
C(91) Rh(1) C(90) C(97) -120.8(6) ? . . . .
C(90) Rh(1) C(94) C(93) -56.4(6) ? . . . .
C(90) Rh(1) C(94) C(95) 67.1(5) ? . . . .
C(94) Rh(1) C(90) C(91) 65.3(4) ? . . . .
C(94) Rh(1) C(90) C(97) -55.6(5) ? . . . .
C(90) Rh(1) C(95) C(94) -112.2(5) ? . . . .
C(90) Rh(1) C(95) C(96) 7.1(5) ? . . . .
C(95) Rh(1) C(90) C(91) 100.3(4) ? . . . .
C(95) Rh(1) C(90) C(97) -20.5(4) ? . . . .
C(91) Rh(1) C(94) C(93) -23.2(6) ? . . . .
C(91) Rh(1) C(94) C(95) 100.2(5) ? . . . .
C(94) Rh(1) C(91) C(90) -113.9(4) ? . . . .
C(94) Rh(1) C(91) C(92) 5.0(6) ? . . . .
C(91) Rh(1) C(95) C(94) -76.4(5) ? . . . .
C(91) Rh(1) C(95) C(96) 42.9(5) ? . . . .
C(95) Rh(1) C(91) C(90) -76.6(4) ? . . . .
C(95) Rh(1) C(91) C(92) 42.4(6) ? . . . .
C(94) Rh(1) C(95) C(96) 119.3(7) ? . . . .
C(95) Rh(1) C(94) C(93) -123.4(9) ? . . . .
C(7) O(1) C(11) C(12) 170.8(6) ? . . . .
C(11) O(1) C(7) C(6) 15.1(10) ? . . . .
C(11) O(1) C(7) C(8) -164.7(6) ? . . . .
C(8) O(2) C(23) C(24) -176.3(7) ? . . . .
C(23) O(2) C(8) C(7) 78.7(9) ? . . . .
C(23) O(2) C(8) C(9) -102.1(8) ? . . . .
C(9) O(3) C(35) C(36) -171.7(6) ? . . . .
C(35) O(3) C(9) C(8) 101.7(8) ? . . . .
C(35) O(3) C(9) C(10) -82.9(8) ? . . . .
C(50) O(4) C(54) C(55) 177.8(5) ? . . . .
C(54) O(4) C(50) C(49) 3.9(9) ? . . . .
C(54) O(4) C(50) C(51) -176.6(5) ? . . . .
C(51) O(5) C(66) C(67) -153.4(6) ? . . . .
C(66) O(5) C(51) C(50) 79.5(7) ? . . . .
C(66) O(5) C(51) C(52) -99.0(8) ? . . . .
C(52) O(6) C(78) C(79) -171.3(5) ? . . . .
C(78) O(6) C(52) C(51) 173.1(5) ? . . . .
C(78) O(6) C(52) C(53) -10.5(9) ? . . . .
C(1) N(1) C(2) C(3) -1.4(6) ? . . . .
C(2) N(1) C(1) Rh(1) 173.4(4) ? . . . .
C(2) N(1) C(1) N(2) 0.9(6) ? . . . .
C(1) N(1) C(4) C(5) -79.6(8) ? . . . .
C(4) N(1) C(1) Rh(1) -17.6(8) ? . . . .
C(4) N(1) C(1) N(2) 169.9(5) ? . . . .
C(2) N(1) C(4) C(5) 88.1(7) ? . . . .
C(4) N(1) C(2) C(3) -170.6(5) ? . . . .
C(1) N(2) C(3) C(2) -0.7(7) ? . . . .
C(3) N(2) C(1) Rh(1) -173.1(4) ? . . . .
C(3) N(2) C(1) N(1) -0.1(5) ? . . . .
C(1) N(2) C(47) C(48) -128.8(7) ? . . . .
C(47) N(2) C(1) Rh(1) 7.5(8) ? . . . .
C(47) N(2) C(1) N(1) -179.5(5) ? . . . .
C(3) N(2) C(47) C(48) 51.9(8) ? . . . .
C(47) N(2) C(3) C(2) 178.7(5) ? . . . .
N(1) C(2) C(3) N(2) 1.2(6) ? . . . .
N(1) C(4) C(5) C(6) 161.8(6) ? . . . .
N(1) C(4) C(5) C(10) -15.4(10) ? . . . .
C(4) C(5) C(6) C(7) -176.5(6) ? . . . .
C(4) C(5) C(10) C(9) 177.3(6) ? . . . .
C(6) C(5) C(10) C(9) 0.1(8) ? . . . .
C(10) C(5) C(6) C(7) 0.7(11) ? . . . .
C(5) C(6) C(7) O(1) 179.0(6) ? . . . .
C(5) C(6) C(7) C(8) -1.2(11) ? . . . .
O(1) C(7) C(8) O(2) -0.2(7) ? . . . .
O(1) C(7) C(8) C(9) -179.4(6) ? . . . .
C(6) C(7) C(8) O(2) 179.9(5) ? . . . .
C(6) C(7) C(8) C(9) 0.8(10) ? . . . .
O(2) C(8) C(9) O(3) -3.8(10) ? . . . .
O(2) C(8) C(9) C(10) -179.1(6) ? . . . .
C(7) C(8) C(9) O(3) 175.4(6) ? . . . .
C(7) C(8) C(9) C(10) 0.1(9) ? . . . .
O(3) C(9) C(10) C(5) -175.7(6) ? . . . .
C(8) C(9) C(10) C(5) -0.5(10) ? . . . .
O(1) C(11) C(12) C(13) -51.3(8) ? . . . .
C(11) C(12) C(13) C(14) -175.5(5) ? . . . .
C(12) C(13) C(14) C(15) -173.1(5) ? . . . .
C(13) C(14) C(15) C(16) -177.4(5) ? . . . .
C(14) C(15) C(16) C(17) -178.8(5) ? . . . .
C(15) C(16) C(17) C(18) -177.5(5) ? . . . .
C(16) C(17) C(18) C(19) 179.4(5) ? . . . .
C(17) C(18) C(19) C(20) 179.9(4) ? . . . .
C(18) C(19) C(20) C(21) 178.7(6) ? . . . .
C(19) C(20) C(21) C(22) 179.8(5) ? . . . .
O(2) C(23) C(24) C(25) -178.4(7) ? . . . .
C(23) C(24) C(25) C(26) -179.5(7) ? . . . .
C(24) C(25) C(26) C(27) -178.9(7) ? . . . .
C(25) C(26) C(27) C(28) 179.9(6) ? . . . .
C(26) C(27) C(28) C(29) -179.3(7) ? . . . .
C(27) C(28) C(29) C(30) -180.0(7) ? . . . .
C(28) C(29) C(30) C(31) 179.0(8) ? . . . .
C(29) C(30) C(31) C(32) -178.2(8) ? . . . .
C(30) C(31) C(32) C(33) 174.2(8) ? . . . .
C(31) C(32) C(33) C(34) 177.8(9) ? . . . .
O(3) C(35) C(36) C(37) 74.6(7) ? . . . .
C(35) C(36) C(37) C(38) 75.8(10) ? . . . .
C(36) C(37) C(38) C(39) 168.8(8) ? . . . .
C(37) C(38) C(39) C(40) -176.5(8) ? . . . .
C(38) C(39) C(40) C(41) 176.5(8) ? . . . .
C(39) C(40) C(41) C(42) -179.2(8) ? . . . .
C(40) C(41) C(42) C(43) 179.2(7) ? . . . .
C(41) C(42) C(43) C(44) 179.9(6) ? . . . .
C(42) C(43) C(44) C(45) 179.4(8) ? . . . .
C(43) C(44) C(45) C(46) 179.4(9) ? . . . .
N(2) C(47) C(48) C(49) 64.2(9) ? . . . .
N(2) C(47) C(48) C(53) -116.9(7) ? . . . .
C(47) C(48) C(49) C(50) 177.6(6) ? . . . .
C(47) C(48) C(53) C(52) -177.3(6) ? . . . .
C(49) C(48) C(53) C(52) 1.6(10) ? . . . .
C(53) C(48) C(49) C(50) -1.3(10) ? . . . .
C(48) C(49) C(50) O(4) -178.4(6) ? . . . .
C(48) C(49) C(50) C(51) 2.1(10) ? . . . .
O(4) C(50) C(51) O(5) -1.3(9) ? . . . .
O(4) C(50) C(51) C(52) 177.3(6) ? . . . .
C(49) C(50) C(51) O(5) 178.2(6) ? . . . .
C(49) C(50) C(51) C(52) -3.2(10) ? . . . .
O(5) C(51) C(52) O(6) -1.4(9) ? . . . .
O(5) C(51) C(52) C(53) -177.9(6) ? . . . .
C(50) C(51) C(52) O(6) -179.9(4) ? . . . .
C(50) C(51) C(52) C(53) 3.5(10) ? . . . .
O(6) C(52) C(53) C(48) -178.9(6) ? . . . .
C(51) C(52) C(53) C(48) -2.7(10) ? . . . .
O(4) C(54) C(55) C(56) -67.9(9) ? . . . .
C(54) C(55) C(56) C(57) 166.9(8) ? . . . .
C(55) C(56) C(57) C(58) 175.8(8) ? . . . .
C(56) C(57) C(58) C(59) 175.3(8) ? . . . .
C(57) C(58) C(59) C(60) 176.4(8) ? . . . .
C(58) C(59) C(60) C(61) -179.8(6) ? . . . .
C(59) C(60) C(61) C(62) 178.0(8) ? . . . .
C(60) C(61) C(62) C(63) 179.8(6) ? . . . .
C(61) C(62) C(63) C(64) 177.6(9) ? . . . .
C(62) C(63) C(64) C(65) 179.7(7) ? . . . .
O(5) C(66) C(67) C(68) -179.8(6) ? . . . .
C(66) C(67) C(68) C(69) -178.8(7) ? . . . .
C(67) C(68) C(69) C(70) -178.9(7) ? . . . .
C(68) C(69) C(70) C(71) -179.7(8) ? . . . .
C(69) C(70) C(71) C(72) -179.1(8) ? . . . .
C(70) C(71) C(72) C(73) 179.6(8) ? . . . .
C(71) C(72) C(73) C(74) 179.8(6) ? . . . .
C(72) C(73) C(74) C(75) 178.9(8) ? . . . .
C(73) C(74) C(75) C(76) 179.4(9) ? . . . .
C(74) C(75) C(76) C(77) 179.9(8) ? . . . .
O(6) C(78) C(79) C(80) 57.1(7) ? . . . .
C(78) C(79) C(80) C(81) -89.5(9) ? . . . .
C(79) C(80) C(81) C(82) 177.8(8) ? . . . .
C(80) C(81) C(82) C(83) 176.9(8) ? . . . .
C(81) C(82) C(83) C(84) 178.6(8) ? . . . .
C(82) C(83) C(84) C(85) -179.8(6) ? . . . .
C(83) C(84) C(85) C(86) 178.3(8) ? . . . .
C(84) C(85) C(86) C(87) 179.7(8) ? . . . .
C(85) C(86) C(87) C(88) 178.7(8) ? . . . .
C(86) C(87) C(88) C(89) -179.7(8) ? . . . .
Rh(1) C(90) C(91) C(92) -105.0(8) ? . . . .
Rh(1) C(90) C(97) C(96) 31.2(6) ? . . . .
C(91) C(90) C(97) C(96) -49.9(11) ? . . . .
C(97) C(90) C(91) Rh(1) 101.9(9) ? . . . .
C(97) C(90) C(91) C(92) -3.1(14) ? . . . .
Rh(1) C(91) C(92) C(93) 13.8(8) ? . . . .
C(90) C(91) C(92) C(93) 95.6(10) ? . . . .
C(91) C(92) C(93) C(94) -33.8(9) ? . . . .
C(92) C(93) C(94) Rh(1) 38.4(8) ? . . . .
C(92) C(93) C(94) C(95) -43.9(9) ? . . . .
Rh(1) C(94) C(95) C(96) -106.9(6) ? . . . .
C(93) C(94) C(95) Rh(1) 103.0(6) ? . . . .
C(93) C(94) C(95) C(96) -3.9(10) ? . . . .
Rh(1) C(95) C(96) C(97) 7.5(7) ? . . . .
C(94) C(95) C(96) C(97) 89.6(8) ? . . . .
C(95) C(96) C(97) C(90) -26.0(8) ? . . . .
